data_7709534
loop_
_publ_author_name
'Hill, Michael'
'Liu, Han-Ying'
'Neale, Samuel E.'
'Mahon, Mary F.'
'McMullin, Claire Louise'

_publ_section_title
;
 On the Reactivity of Al-Group 11 (Cu, Ag, Au) Bonds
;
_journal_name_full 'Dalton Transactions'
_journal_paper_doi 10.1039/D2DT00404F
_journal_year 2022
_chemical_formula_moiety '2(C48 H84 Al Au N6 Si2)'
_chemical_formula_sum 'C106.5 H189 Al2 Au2 N12 Si4'
_chemical_formula_weight 2197.94
_space_group_crystal_system monoclinic
_space_group_IT_number 14
_space_group_name_Hall '-P 2ybc'
_space_group_name_H-M_alt 'P 1 21/c 1'
_atom_sites_solution_hydrogens geom
_atom_sites_solution_primary dual
_audit_creation_date 2021-02-09
_audit_creation_method
;
Olex2 1.2
(compiled 2018.05.29 svn.r3508 for OlexSys, GUI svn.r5506)
;
_audit_update_record
;
2022-01-07 deposited with the CCDC.	2022-02-09 downloaded from the CCDC.
;
_cell_angle_alpha 90
_cell_angle_beta 91.1030(10)
_cell_angle_gamma 90
_cell_formula_units_Z 4
_cell_length_a 14.92320(10)
_cell_length_b 31.73350(10)
_cell_length_c 26.07640(10)
_cell_measurement_reflns_used 62887
_cell_measurement_temperature 150.00(10)
_cell_measurement_theta_max 72.7430
_cell_measurement_theta_min 4.0690
_cell_volume 12346.59(10)
_computing_cell_refinement 'CrysAlisPro 1.171.39.46 (Rigaku OD, 2018)'
_computing_data_collection 'CrysAlisPro 1.171.39.46 (Rigaku OD, 2018)'
_computing_data_reduction 'CrysAlisPro 1.171.39.46 (Rigaku OD, 2018)'
_computing_molecular_graphics 'Olex2 (Dolomanov et al., 2009)'
_computing_publication_material 'Olex2 (Dolomanov et al., 2009)'
_computing_structure_refinement 'ShelXL (Sheldrick, 2015)'
_computing_structure_solution 'ShelXT (Sheldrick, 2015)'
_diffrn_ambient_environment N~2~
_diffrn_ambient_temperature 150.00(10)
_diffrn_detector 'CCD plate'
_diffrn_detector_area_resol_mean 8.0734
_diffrn_detector_type EosS2
_diffrn_measured_fraction_theta_full 1.000
_diffrn_measured_fraction_theta_max 0.989
_diffrn_measurement_device 'four-circle diffractometer'
_diffrn_measurement_device_type 'SuperNova, Dual, Cu at home/near, EosS2'
_diffrn_measurement_method '\w scans'
_diffrn_radiation_monochromator mirror
_diffrn_radiation_probe x-ray
_diffrn_radiation_type CuK\a
_diffrn_radiation_wavelength 1.54184
_diffrn_reflns_av_R_equivalents 0.0529
_diffrn_reflns_av_unetI/netI 0.0320
_diffrn_reflns_Laue_measured_fraction_full 1.000
_diffrn_reflns_Laue_measured_fraction_max 0.989
_diffrn_reflns_limit_h_max 18
_diffrn_reflns_limit_h_min -17
_diffrn_reflns_limit_k_max 35
_diffrn_reflns_limit_k_min -39
_diffrn_reflns_limit_l_max 32
_diffrn_reflns_limit_l_min -31
_diffrn_reflns_number 172051
_diffrn_reflns_point_group_measured_fraction_full 1.000
_diffrn_reflns_point_group_measured_fraction_max 0.989
_diffrn_reflns_theta_full 67.684
_diffrn_reflns_theta_max 73.505
_diffrn_reflns_theta_min 3.660
_diffrn_source 'micro-focus sealed X-ray tube'
_diffrn_source_type 'SuperNova (Cu) X-ray Source'
_exptl_absorpt_coefficient_mu 5.245
_exptl_absorpt_correction_T_max 0.776
_exptl_absorpt_correction_T_min 0.509
_exptl_absorpt_correction_type gaussian
_exptl_absorpt_process_details
;
CrysAlisPro 1.171.39.46 (Rigaku Oxford Diffraction, 2018)
Numerical absorption correction based on gaussian integration over
			a multifaceted crystal model
Empirical absorption correction using spherical harmonics,
 implemented in SCALE3 ABSPACK scaling algorithm.
;
_exptl_crystal_colour colourless
_exptl_crystal_colour_primary colourless
_exptl_crystal_density_diffrn 1.182
_exptl_crystal_description block
_exptl_crystal_F_000 4608
_exptl_crystal_size_max 0.106
_exptl_crystal_size_mid 0.068
_exptl_crystal_size_min 0.047
_refine_diff_density_max 0.967
_refine_diff_density_min -1.210
_refine_diff_density_rms 0.067
_refine_ls_extinction_method none
_refine_ls_goodness_of_fit_ref 1.026
_refine_ls_hydrogen_treatment constr
_refine_ls_matrix_type full
_refine_ls_number_parameters 1118
_refine_ls_number_reflns 24603
_refine_ls_number_restraints 8
_refine_ls_restrained_S_all 1.026
_refine_ls_R_factor_all 0.0362
_refine_ls_R_factor_gt 0.0318
_refine_ls_shift/su_max 0.007
_refine_ls_shift/su_mean 0.000
_refine_ls_structure_factor_coef Fsqd
_refine_ls_weighting_details 'w=1/[\s^2^(Fo^2^)+(0.0462P)^2^+4.0693P] where P=(Fo^2^+2Fc^2^)/3'
_refine_ls_weighting_scheme calc
_refine_ls_wR_factor_gt 0.0809
_refine_ls_wR_factor_ref 0.0837
_reflns_Friedel_coverage 0.000
_reflns_number_gt 21807
_reflns_number_total 24603
_reflns_threshold_expression 'I > 2\s(I)'
_cod_data_source_file d2dt00404f2.cif
_cod_data_source_block s21msh19-cpd20
_cod_original_formula_sum 'C106.50 H189 Al2 Au2 N12 Si4'
_cod_database_code 7709534
_shelxl_version_number 2014-3
_shelx_space_group_comment
;
The symmetry employed for this shelxl refinement is uniquely defined
by the following loop, which should always be used as a source of
symmetry information in preference to the above space-group names.
They are only intended as comments.
;
_olex2_refinement_description
;
1. Fixed Uiso
 At 1.2 times of:
  All C(H) groups, All C(H,H) groups
 At 1.5 times of:
  All C(H,H,H) groups
2. Restrained distances
 N3-C32A \\sim N3-C32
 with sigma of 0.005
 C33-C32 \\sim C33A-C32A \\sim C34-C32 \\sim C34A-C32A
 with sigma of 0.005
 C34A-C33A \\sim C33-C34
 with sigma of 0.01
3. Others
 Fixed Sof: C32(0.63) H32(0.63) C33(0.63) H33A(0.63) H33B(0.63) H33C(0.63)
 C34(0.63) H34A(0.63) H34B(0.63) H34C(0.63) C32A(0.37) H32A(0.37) C34A(0.37)
 H34D(0.37) H34E(0.37) H34F(0.37) C33A(0.37) H33D(0.37) H33E(0.37) H33F(0.37)
4.a Ternary CH refined with riding coordinates:
 C58(H58), C91(H91), C76(H76), C43(H43), C25(H25), C7(H7), C46(H46), C94(H94),
 C39(H39), C87(H87), C55(H55), C28(H28), C73(H73), C80(H80), C10(H10), C32(H32),
  C32A(H32A)
4.b Secondary CH2 refined with riding coordinates:
 C63(H63A,H63B), C64(H64A,H64B), C15(H15A,H15B), C16(H16A,H16B)
4.c Aromatic/amide H refined with riding coordinates:
 C53(H53), C71(H71), C3(H3), C69(H69), C70(H70), C4(H4), C21(H21), C51(H51),
 C52(H52), C5(H5), C23(H23), C22(H22)
4.d Idealised Me refined as rotating group:
 C93(H93A,H93B,H93C), C61(H61A,H61B,H61C), C92(H92A,H92B,H92C), C59(H59A,H59B,
 H59C), C9(H9A,H9B,H9C), C13(H13A,H13B,H13C), C62(H62A,H62B,H62C), C14(H14A,
 H14B,H14C), C96(H96A,H96B,H96C), C44(H44A,H44B,H44C), C26(H26A,H26B,H26C),
 C17(H17A,H17B,H17C), C36(H36A,H36B,H36C), C48(H48A,H48B,H48C), C47(H47A,H47B,
 H47C), C45(H45A,H45B,H45C), C65(H65A,H65B,H65C), C66(H66A,H66B,H66C), C86(H86A,
 H86B,H86C), C60(H60A,H60B,H60C), C78(H78A,H78B,H78C), C18(H18A,H18B,H18C),
 C38(H38A,H38B,H38C), C8(H8A,H8B,H8C), C77(H77A,H77B,H77C), C40(H40A,H40B,H40C),
  C74(H74A,H74B,H74C), C82(H82A,H82B,H82C), C29(H29A,H29B,H29C), C30(H30A,H30B,
 H30C), C88(H88A,H88B,H88C), C27(H27A,H27B,H27C), C57(H57A,H57B,H57C), C56(H56A,
 H56B,H56C), C81(H81A,H81B,H81C), C11(H11A,H11B,H11C), C33(H33A,H33B,H33C),
 C95(H95A,H95B,H95C), C41(H41A,H41B,H41C), C84(H84A,H84B,H84C), C75(H75A,H75B,
 H75C), C12(H12A,H12B,H12C), C89(H89A,H89B,H89C), C34(H34A,H34B,H34C),
 C34A(H34D,H34E,H34F), C33A(H33D,H33E,H33F)
;

loop_
_space_group_symop_operation_xyz
'x, y, z'
'-x, y+1/2, -z+1/2'
'-x, -y, -z'
'x, -y-1/2, z-1/2'

loop_
_atom_site_label
_atom_site_type_symbol
_atom_site_fract_x
_atom_site_fract_y
_atom_site_fract_z
_atom_site_U_iso_or_equiv
_atom_site_adp_type
_atom_site_occupancy
_atom_site_site_symmetry_order
_atom_site_calc_flag
_atom_site_refinement_flags_posn
_atom_site_refinement_flags_adp
_atom_site_refinement_flags_occupancy
_atom_site_disorder_assembly
_atom_site_disorder_group
Au2 Au -0.27319(2) 0.26573(2) 0.59313(2) 0.03841(4) Uani 1 1 d . . . . .
Au1 Au 0.21312(2) 0.25678(2) 0.56176(2) 0.04085(4) Uani 1 1 d . . . . .
Al2 Al -0.27355(4) 0.13939(2) 0.52536(3) 0.02822(13) Uani 1 1 d . . . . .
Si3 Si -0.21191(5) 0.09269(2) 0.42589(3) 0.03815(14) Uani 1 1 d . . . . .
Si1 Si 0.27890(5) 0.43036(2) 0.73199(3) 0.03949(15) Uani 1 1 d . . . . .
Al1 Al 0.21639(5) 0.38316(2) 0.63099(3) 0.03032(13) Uani 1 1 d . . . . .
Si4 Si -0.34781(5) 0.04916(2) 0.54068(3) 0.03997(15) Uani 1 1 d . . . . .
Si2 Si 0.14918(5) 0.47436(2) 0.61103(3) 0.04271(16) Uani 1 1 d . . . . .
N8 N -0.27209(14) 0.08830(6) 0.55945(8) 0.0323(4) Uani 1 1 d . . . . .
N7 N -0.27801(13) 0.13060(7) 0.45519(8) 0.0321(4) Uani 1 1 d . . . . .
N11 N -0.20181(14) 0.18179(6) 0.55746(8) 0.0324(4) Uani 1 1 d . . . . .
N1 N 0.21222(14) 0.39276(7) 0.70084(8) 0.0323(4) Uani 1 1 d . . . . .
N12 N -0.34677(14) 0.18562(7) 0.54330(9) 0.0347(4) Uani 1 1 d . . . . .
N10 N -0.26138(17) 0.36120(7) 0.59484(10) 0.0448(5) Uani 1 1 d . . . . .
N2 N 0.22208(14) 0.43340(7) 0.59604(8) 0.0357(4) Uani 1 1 d . . . . .
N6 N 0.14085(14) 0.33752(7) 0.61068(9) 0.0355(4) Uani 1 1 d . . . . .
N4 N 0.20033(17) 0.18645(8) 0.48074(10) 0.0451(5) Uani 1 1 d . . . . .
N5 N 0.28614(15) 0.33941(7) 0.60082(9) 0.0359(4) Uani 1 1 d . . . . .
N9 N -0.29464(19) 0.33861(9) 0.66938(10) 0.0496(6) Uani 1 1 d . . . . .
N3 N 0.23137(17) 0.16120(8) 0.55548(11) 0.0459(5) Uani 1 1 d D . . . .
C42 C 0.21077(18) 0.31561(8) 0.59387(10) 0.0368(5) Uani 1 1 d . . . . .
C67 C -0.22923(17) 0.08297(8) 0.60912(10) 0.0333(5) Uani 1 1 d . . . . .
C90 C -0.27495(17) 0.20655(8) 0.56224(9) 0.0343(5) Uani 1 1 d . . . . .
C49 C -0.32076(18) 0.16142(9) 0.42189(10) 0.0372(5) Uani 1 1 d . . . . .
C79 C -0.2745(2) 0.32593(9) 0.62198(12) 0.0451(6) Uani 1 1 d . . . . .
C54 C -0.27591(19) 0.19819(9) 0.40734(10) 0.0410(6) Uani 1 1 d . . . . .
C31 C 0.2166(2) 0.19747(9) 0.52995(13) 0.0473(7) Uani 1 1 d . . . . .
C58 C -0.18191(19) 0.20918(9) 0.42592(11) 0.0430(6) Uani 1 1 d . . . . .
H58 H -0.1632 0.1879 0.4511 0.052 Uiso 1 1 calc R . . . .
C35 C 0.22396(19) 0.12728(9) 0.52208(14) 0.0472(7) Uani 1 1 d . . . . .
C91 C -0.11468(17) 0.19531(8) 0.57792(11) 0.0377(5) Uani 1 1 d . . . . .
H91 H -0.1140 0.2262 0.5779 0.045 Uiso 1 1 calc R . . . .
C2 C 0.2108(2) 0.32579(9) 0.75009(10) 0.0418(6) Uani 1 1 d . . . . .
C1 C 0.16755(18) 0.36322(9) 0.73389(10) 0.0368(5) Uani 1 1 d . . . . .
C72 C -0.14474(19) 0.06288(8) 0.61385(11) 0.0394(5) Uani 1 1 d . . . . .
C37 C 0.2045(2) 0.14293(10) 0.47544(13) 0.0474(7) Uani 1 1 d . . . . .
C20 C 0.2265(2) 0.42524(10) 0.50124(12) 0.0475(6) Uani 1 1 d . . . . .
C19 C 0.26808(19) 0.43749(9) 0.54822(11) 0.0397(5) Uani 1 1 d . . . . .
C50 C -0.4094(2) 0.15461(10) 0.40273(12) 0.0474(7) Uani 1 1 d . . . . .
C93 C -0.0404(2) 0.18048(12) 0.54373(13) 0.0526(7) Uani 1 1 d . . . . .
H93A H -0.0395 0.1502 0.5430 0.079 Uiso 1 1 calc GR . . . .
H93B H 0.0161 0.1907 0.5568 0.079 Uiso 1 1 calc GR . . . .
H93C H -0.0506 0.1911 0.5096 0.079 Uiso 1 1 calc GR . . . .
C61 C -0.08782(19) 0.10025(11) 0.43743(13) 0.0496(7) Uani 1 1 d . . . . .
H61A H -0.0684 0.1251 0.4198 0.074 Uiso 1 1 calc GR . . . .
H61B H -0.0561 0.0762 0.4248 0.074 Uiso 1 1 calc GR . . . .
H61C H -0.0758 0.1033 0.4735 0.074 Uiso 1 1 calc GR . . . .
C63 C -0.2378(2) 0.03756(9) 0.44857(12) 0.0465(6) Uani 1 1 d . . . . .
H63A H -0.2329 0.0188 0.4194 0.056 Uiso 1 1 calc R . . . .
H63B H -0.1914 0.0295 0.4733 0.056 Uiso 1 1 calc R . . . .
C85 C -0.2752(2) 0.39641(10) 0.62482(14) 0.0524(8) Uani 1 1 d . . . . .
C76 C -0.09248(19) 0.04810(9) 0.56808(12) 0.0444(6) Uani 1 1 d . . . . .
H76 H -0.1199 0.0608 0.5374 0.053 Uiso 1 1 calc R . . . .
C6 C 0.0806(2) 0.37173(11) 0.75182(12) 0.0471(6) Uani 1 1 d . . . . .
C53 C -0.3177(2) 0.22681(11) 0.37372(12) 0.0516(7) Uani 1 1 d . . . . .
H53 H -0.2872 0.2511 0.3642 0.062 Uiso 1 1 calc R . . . .
C68 C -0.2707(2) 0.09621(9) 0.65463(11) 0.0428(6) Uani 1 1 d . . . . .
C92 C -0.1002(2) 0.18068(11) 0.63323(11) 0.0474(6) Uani 1 1 d . . . . .
H92A H -0.1477 0.1913 0.6540 0.071 Uiso 1 1 calc GR . . . .
H92B H -0.0438 0.1911 0.6461 0.071 Uiso 1 1 calc GR . . . .
H92C H -0.1000 0.1504 0.6344 0.071 Uiso 1 1 calc GR . . . .
C43 C 0.3724(2) 0.32462(10) 0.58286(12) 0.0455(6) Uani 1 1 d . . . . .
H43 H 0.3722 0.2938 0.5847 0.055 Uiso 1 1 calc R . . . .
C25 C 0.1338(2) 0.40444(11) 0.49699(12) 0.0501(7) Uani 1 1 d . . . . .
H25 H 0.1117 0.3999 0.5317 0.060 Uiso 1 1 calc R . . . .
C7 C 0.3031(2) 0.31292(10) 0.73244(12) 0.0458(6) Uani 1 1 d . . . . .
H7 H 0.3228 0.3340 0.7076 0.055 Uiso 1 1 calc R . . . .
C59 C -0.1766(2) 0.25237(10) 0.45219(13) 0.0517(7) Uani 1 1 d . . . . .
H59A H -0.1958 0.2738 0.4285 0.078 Uiso 1 1 calc GR . . . .
H59B H -0.1159 0.2578 0.4632 0.078 Uiso 1 1 calc GR . . . .
H59C H -0.2148 0.2525 0.4814 0.078 Uiso 1 1 calc GR . . . .
C24 C 0.3548(2) 0.45464(10) 0.54678(12) 0.0478(6) Uani 1 1 d . . . . .
C46 C 0.04989(19) 0.32060(9) 0.61432(11) 0.0424(6) Uani 1 1 d . . . . .
H46 H 0.0133 0.3438 0.6272 0.051 Uiso 1 1 calc R . . . .
C9 C 0.3709(2) 0.31304(12) 0.77758(14) 0.0569(8) Uani 1 1 d . . . . .
H9A H 0.3684 0.3397 0.7950 0.085 Uiso 1 1 calc GR . . . .
H9B H 0.4302 0.3087 0.7649 0.085 Uiso 1 1 calc GR . . . .
H9C H 0.3565 0.2908 0.8010 0.085 Uiso 1 1 calc GR . . . .
C13 C 0.4026(2) 0.42087(11) 0.72458(12) 0.0502(7) Uani 1 1 d . . . . .
H13A H 0.4199 0.3961 0.7435 0.075 Uiso 1 1 calc GR . . . .
H13B H 0.4355 0.4447 0.7375 0.075 Uiso 1 1 calc GR . . . .
H13C H 0.4153 0.4169 0.6890 0.075 Uiso 1 1 calc GR . . . .
C71 C -0.1064(2) 0.05558(10) 0.66235(13) 0.0502(7) Uani 1 1 d . . . . .
H71 H -0.0513 0.0420 0.6649 0.060 Uiso 1 1 calc R . . . .
C62 C -0.2262(2) 0.09538(12) 0.35400(12) 0.0551(7) Uani 1 1 d . . . . .
H62A H -0.2834 0.0838 0.3441 0.083 Uiso 1 1 calc GR . . . .
H62B H -0.1795 0.0795 0.3382 0.083 Uiso 1 1 calc GR . . . .
H62C H -0.2230 0.1242 0.3431 0.083 Uiso 1 1 calc GR . . . .
C64 C -0.3290(2) 0.02955(9) 0.47314(12) 0.0467(6) Uani 1 1 d . . . . .
H64A H -0.3392 -0.0006 0.4730 0.056 Uiso 1 1 calc R . . . .
H64B H -0.3747 0.0421 0.4510 0.056 Uiso 1 1 calc R . . . .
C94 C -0.4367(2) 0.20391(10) 0.53714(13) 0.0487(7) Uani 1 1 d . . . . .
H94 H -0.4733 0.1816 0.5214 0.058 Uiso 1 1 calc R . . . .
C39 C 0.1897(3) 0.21532(11) 0.43702(13) 0.0561(8) Uani 1 1 d . . . . .
H39 H 0.1742 0.1982 0.4069 0.067 Uiso 1 1 calc R . . . .
C14 C 0.2626(3) 0.42847(12) 0.80305(12) 0.0588(8) Uani 1 1 d . . . . .
H14A H 0.2031 0.4377 0.8107 0.088 Uiso 1 1 calc GR . . . .
H14B H 0.3054 0.4466 0.8198 0.088 Uiso 1 1 calc GR . . . .
H14C H 0.2710 0.4001 0.8150 0.088 Uiso 1 1 calc GR . . . .
C87 C -0.2426(3) 0.35972(11) 0.53975(13) 0.0564(8) Uani 1 1 d . . . . .
H87 H -0.2275 0.3304 0.5317 0.068 Uiso 1 1 calc R . . . .
C83 C -0.2964(2) 0.38240(11) 0.67151(14) 0.0560(8) Uani 1 1 d . . . . .
C3 C 0.1683(2) 0.29850(11) 0.78420(12) 0.0537(8) Uani 1 1 d . . . . .
H3 H 0.1972 0.2739 0.7946 0.064 Uiso 1 1 calc R . . . .
C96 C -0.4398(2) 0.24032(11) 0.49867(15) 0.0573(8) Uani 1 1 d . . . . .
H96A H -0.5009 0.2489 0.4930 0.086 Uiso 1 1 calc GR . . . .
H96B H -0.4150 0.2312 0.4668 0.086 Uiso 1 1 calc GR . . . .
H96C H -0.4056 0.2636 0.5120 0.086 Uiso 1 1 calc GR . . . .
C55 C -0.4655(2) 0.11651(12) 0.41630(14) 0.0559(8) Uani 1 1 d . . . . .
H55 H -0.4357 0.1022 0.4452 0.067 Uiso 1 1 calc R . . . .
C15 C 0.2570(2) 0.48574(10) 0.70684(13) 0.0520(7) Uani 1 1 d . . . . .
H15A H 0.2614 0.5049 0.7358 0.062 Uiso 1 1 calc R . . . .
H15B H 0.3052 0.4928 0.6840 0.062 Uiso 1 1 calc R . . . .
C69 C -0.2291(3) 0.08806(11) 0.70212(12) 0.0543(7) Uani 1 1 d . . . . .
H69 H -0.2573 0.0966 0.7319 0.065 Uiso 1 1 calc R . . . .
C44 C 0.3877(2) 0.33705(12) 0.52707(12) 0.0549(8) Uani 1 1 d . . . . .
H44A H 0.3389 0.3269 0.5059 0.082 Uiso 1 1 calc GR . . . .
H44B H 0.4428 0.3249 0.5158 0.082 Uiso 1 1 calc GR . . . .
H44C H 0.3910 0.3672 0.5245 0.082 Uiso 1 1 calc GR . . . .
C26 C 0.1390(3) 0.36191(12) 0.47022(14) 0.0604(8) Uani 1 1 d . . . . .
H26A H 0.1657 0.3654 0.4373 0.091 Uiso 1 1 calc GR . . . .
H26B H 0.0797 0.3506 0.4658 0.091 Uiso 1 1 calc GR . . . .
H26C H 0.1747 0.3429 0.4907 0.091 Uiso 1 1 calc GR . . . .
C17 C 0.1612(3) 0.51927(10) 0.56421(15) 0.0586(8) Uani 1 1 d . . . . .
H17A H 0.2209 0.5305 0.5668 0.088 Uiso 1 1 calc GR . . . .
H17B H 0.1188 0.5410 0.5720 0.088 Uiso 1 1 calc GR . . . .
H17C H 0.1501 0.5092 0.5300 0.088 Uiso 1 1 calc GR . . . .
C28 C 0.4055(2) 0.46882(11) 0.59446(13) 0.0520(7) Uani 1 1 d . . . . .
H28 H 0.3765 0.4561 0.6241 0.062 Uiso 1 1 calc R . . . .
C36 C 0.2402(3) 0.08218(10) 0.53736(17) 0.0622(9) Uani 1 1 d . . . . .
H36A H 0.3026 0.0782 0.5455 0.093 Uiso 1 1 calc GR . . . .
H36B H 0.2230 0.0640 0.5095 0.093 Uiso 1 1 calc GR . . . .
H36C H 0.2053 0.0756 0.5668 0.093 Uiso 1 1 calc GR . . . .
C70 C -0.1480(3) 0.06792(11) 0.70609(12) 0.0565(8) Uani 1 1 d . . . . .
H70 H -0.1217 0.0627 0.7381 0.068 Uiso 1 1 calc R . . . .
C4 C 0.0850(3) 0.30748(13) 0.80242(14) 0.0638(10) Uani 1 1 d . . . . .
H4 H 0.0579 0.2893 0.8254 0.077 Uiso 1 1 calc R . . . .
C73 C -0.3603(2) 0.11916(11) 0.65514(13) 0.0526(7) Uani 1 1 d . . . . .
H73 H -0.3800 0.1240 0.6196 0.063 Uiso 1 1 calc R . . . .
C48 C 0.0057(2) 0.30744(12) 0.56366(14) 0.0571(8) Uani 1 1 d . . . . .
H48A H 0.0346 0.2826 0.5510 0.086 Uiso 1 1 calc GR . . . .
H48B H 0.0114 0.3298 0.5391 0.086 Uiso 1 1 calc GR . . . .
H48C H -0.0566 0.3017 0.5689 0.086 Uiso 1 1 calc GR . . . .
C21 C 0.2715(3) 0.43158(13) 0.45551(13) 0.0605(8) Uani 1 1 d . . . . .
H21 H 0.2432 0.4241 0.4247 0.073 Uiso 1 1 calc R . . . .
C47 C 0.0426(2) 0.28540(11) 0.65406(14) 0.0549(8) Uani 1 1 d . . . . .
H47A H -0.0194 0.2786 0.6588 0.082 Uiso 1 1 calc GR . . . .
H47B H 0.0688 0.2946 0.6861 0.082 Uiso 1 1 calc GR . . . .
H47C H 0.0738 0.2609 0.6423 0.082 Uiso 1 1 calc GR . . . .
C45 C 0.4474(2) 0.34039(14) 0.61749(14) 0.0603(9) Uani 1 1 d . . . . .
H45A H 0.4458 0.3706 0.6188 0.090 Uiso 1 1 calc GR . . . .
H45B H 0.5039 0.3314 0.6043 0.090 Uiso 1 1 calc GR . . . .
H45C H 0.4402 0.3292 0.6514 0.090 Uiso 1 1 calc GR . . . .
C51 C -0.4477(2) 0.18415(12) 0.36927(14) 0.0591(8) Uani 1 1 d . . . . .
H51 H -0.5055 0.1795 0.3566 0.071 Uiso 1 1 calc R . . . .
C65 C -0.3423(3) 0.00303(10) 0.58555(15) 0.0603(9) Uani 1 1 d . . . . .
H65A H -0.2836 -0.0092 0.5848 0.090 Uiso 1 1 calc GR . . . .
H65B H -0.3860 -0.0176 0.5751 0.090 Uiso 1 1 calc GR . . . .
H65C H -0.3546 0.0123 0.6198 0.090 Uiso 1 1 calc GR . . . .
C66 C -0.4682(2) 0.06799(12) 0.54309(15) 0.0590(8) Uani 1 1 d . . . . .
H66A H -0.4872 0.0684 0.5781 0.089 Uiso 1 1 calc GR . . . .
H66B H -0.5059 0.0492 0.5235 0.089 Uiso 1 1 calc GR . . . .
H66C H -0.4724 0.0959 0.5289 0.089 Uiso 1 1 calc GR . . . .
C52 C -0.4030(3) 0.21970(12) 0.35450(14) 0.0616(9) Uani 1 1 d . . . . .
H52 H -0.4298 0.2387 0.3318 0.074 Uiso 1 1 calc R . . . .
C86 C -0.2629(3) 0.44086(11) 0.60763(18) 0.0678(10) Uani 1 1 d . . . . .
H86A H -0.2002 0.4465 0.6039 0.102 Uiso 1 1 calc GR . . . .
H86B H -0.2871 0.4597 0.6327 0.102 Uiso 1 1 calc GR . . . .
H86C H -0.2936 0.4450 0.5753 0.102 Uiso 1 1 calc GR . . . .
C60 C -0.1165(2) 0.20751(13) 0.38143(13) 0.0591(8) Uani 1 1 d . . . . .
H60A H -0.1221 0.1809 0.3642 0.089 Uiso 1 1 calc GR . . . .
H60B H -0.0563 0.2108 0.3945 0.089 Uiso 1 1 calc GR . . . .
H60C H -0.1301 0.2298 0.3577 0.089 Uiso 1 1 calc GR . . . .
C78 C -0.0968(3) 0.00009(12) 0.56156(17) 0.0664(9) Uani 1 1 d . . . . .
H78A H -0.0734 -0.0133 0.5920 0.100 Uiso 1 1 calc GR . . . .
H78B H -0.0617 -0.0081 0.5327 0.100 Uiso 1 1 calc GR . . . .
H78C H -0.1579 -0.0084 0.5558 0.100 Uiso 1 1 calc GR . . . .
C18 C 0.0274(2) 0.45761(12) 0.60546(15) 0.0585(8) Uani 1 1 d . . . . .
H18A H 0.0089 0.4573 0.5700 0.088 Uiso 1 1 calc GR . . . .
H18B H -0.0091 0.4771 0.6239 0.088 Uiso 1 1 calc GR . . . .
H18C H 0.0207 0.4299 0.6197 0.088 Uiso 1 1 calc GR . . . .
C38 C 0.1887(3) 0.12091(12) 0.42526(16) 0.0649(9) Uani 1 1 d . . . . .
H38A H 0.1295 0.1273 0.4125 0.097 Uiso 1 1 calc GR . . . .
H38B H 0.1945 0.0910 0.4301 0.097 Uiso 1 1 calc GR . . . .
H38C H 0.2320 0.1303 0.4010 0.097 Uiso 1 1 calc GR . . . .
C8 C 0.3035(3) 0.26992(11) 0.70577(14) 0.0588(8) Uani 1 1 d . . . . .
H8A H 0.2855 0.2485 0.7295 0.088 Uiso 1 1 calc GR . . . .
H8B H 0.3627 0.2639 0.6941 0.088 Uiso 1 1 calc GR . . . .
H8C H 0.2624 0.2704 0.6770 0.088 Uiso 1 1 calc GR . . . .
C80 C -0.3075(3) 0.31084(12) 0.71422(13) 0.0585(8) Uani 1 1 d . . . . .
H80 H -0.3213 0.3290 0.7434 0.070 Uiso 1 1 calc R . . . .
C5 C 0.0412(2) 0.34379(13) 0.78638(14) 0.0606(9) Uani 1 1 d . . . . .
H5 H -0.0154 0.3498 0.7988 0.073 Uiso 1 1 calc R . . . .
C77 C 0.0059(2) 0.06170(13) 0.57048(15) 0.0603(8) Uani 1 1 d . . . . .
H77A H 0.0097 0.0909 0.5799 0.090 Uiso 1 1 calc GR . . . .
H77B H 0.0321 0.0578 0.5375 0.090 Uiso 1 1 calc GR . . . .
H77C H 0.0377 0.0450 0.5955 0.090 Uiso 1 1 calc GR . . . .
C23 C 0.3971(3) 0.45956(13) 0.49967(14) 0.0630(9) Uani 1 1 d . . . . .
H23 H 0.4547 0.4707 0.4992 0.076 Uiso 1 1 calc R . . . .
C16 C 0.1671(2) 0.49514(10) 0.67799(13) 0.0531(7) Uani 1 1 d . . . . .
H16A H 0.1600 0.5255 0.6766 0.064 Uiso 1 1 calc R . . . .
H16B H 0.1191 0.4843 0.6988 0.064 Uiso 1 1 calc R . . . .
C22 C 0.3561(3) 0.44851(15) 0.45439(14) 0.0701(11) Uani 1 1 d . . . . .
H22 H 0.3849 0.4524 0.4234 0.084 Uiso 1 1 calc R . . . .
C40 C 0.1142(3) 0.24666(13) 0.44422(15) 0.0649(9) Uani 1 1 d . . . . .
H40A H 0.1303 0.2660 0.4712 0.097 Uiso 1 1 calc GR . . . .
H40B H 0.0606 0.2318 0.4531 0.097 Uiso 1 1 calc GR . . . .
H40C H 0.1039 0.2620 0.4129 0.097 Uiso 1 1 calc GR . . . .
C10 C 0.0264(2) 0.40989(12) 0.73512(14) 0.0565(8) Uani 1 1 d . . . . .
H10 H 0.0577 0.4232 0.7067 0.068 Uiso 1 1 calc R . . . .
C74 C -0.3517(3) 0.16188(13) 0.68190(16) 0.0666(10) Uani 1 1 d . . . . .
H74A H -0.4094 0.1753 0.6825 0.100 Uiso 1 1 calc GR . . . .
H74B H -0.3106 0.1793 0.6636 0.100 Uiso 1 1 calc GR . . . .
H74C H -0.3298 0.1578 0.7164 0.100 Uiso 1 1 calc GR . . . .
C82 C -0.2214(3) 0.28789(16) 0.72766(17) 0.0769(12) Uani 1 1 d . . . . .
H82A H -0.2104 0.2667 0.7022 0.115 Uiso 1 1 calc GR . . . .
H82B H -0.2266 0.2748 0.7606 0.115 Uiso 1 1 calc GR . . . .
H82C H -0.1726 0.3076 0.7286 0.115 Uiso 1 1 calc GR . . . .
C29 C 0.5035(2) 0.45547(16) 0.59582(17) 0.0713(11) Uani 1 1 d . . . . .
H29A H 0.5077 0.4260 0.5880 0.107 Uiso 1 1 calc GR . . . .
H29B H 0.5286 0.4606 0.6294 0.107 Uiso 1 1 calc GR . . . .
H29C H 0.5358 0.4714 0.5710 0.107 Uiso 1 1 calc GR . . . .
C30 C 0.4021(3) 0.51727(13) 0.60116(15) 0.0654(9) Uani 1 1 d . . . . .
H30A H 0.4277 0.5306 0.5718 0.098 Uiso 1 1 calc GR . . . .
H30B H 0.4355 0.5251 0.6315 0.098 Uiso 1 1 calc GR . . . .
H30C H 0.3409 0.5261 0.6043 0.098 Uiso 1 1 calc GR . . . .
C88 C -0.1618(3) 0.38639(13) 0.52605(18) 0.0727(11) Uani 1 1 d . . . . .
H88A H -0.1415 0.3785 0.4927 0.109 Uiso 1 1 calc GR . . . .
H88B H -0.1146 0.3819 0.5510 0.109 Uiso 1 1 calc GR . . . .
H88C H -0.1784 0.4156 0.5259 0.109 Uiso 1 1 calc GR . . . .
C27 C 0.0677(3) 0.43357(14) 0.46815(16) 0.0670(10) Uani 1 1 d . . . . .
H27A H 0.0707 0.4613 0.4827 0.100 Uiso 1 1 calc GR . . . .
H27B H 0.0080 0.4227 0.4711 0.100 Uiso 1 1 calc GR . . . .
H27C H 0.0832 0.4348 0.4326 0.100 Uiso 1 1 calc GR . . . .
C32 C 0.2569(5) 0.1641(2) 0.6109(2) 0.052(2) Uani 0.63 1 d D . P A 1
H32 H 0.2712 0.1936 0.6186 0.062 Uiso 0.63 1 calc R . P A 1
C57 C -0.4716(3) 0.08555(14) 0.37187(18) 0.0759(12) Uani 1 1 d . . . . .
H57A H -0.5112 0.0629 0.3805 0.114 Uiso 1 1 calc GR . . . .
H57B H -0.4131 0.0744 0.3653 0.114 Uiso 1 1 calc GR . . . .
H57C H -0.4942 0.0998 0.3418 0.114 Uiso 1 1 calc GR . . . .
C56 C -0.5611(2) 0.12851(15) 0.43307(19) 0.0728(11) Uani 1 1 d . . . . .
H56A H -0.5950 0.1387 0.4039 0.109 Uiso 1 1 calc GR . . . .
H56B H -0.5575 0.1502 0.4587 0.109 Uiso 1 1 calc GR . . . .
H56C H -0.5901 0.1042 0.4469 0.109 Uiso 1 1 calc GR . . . .
C81 C -0.3853(3) 0.28091(17) 0.70706(15) 0.0759(12) Uani 1 1 d . . . . .
H81A H -0.4385 0.2966 0.6984 0.114 Uiso 1 1 calc GR . . . .
H81B H -0.3943 0.2656 0.7383 0.114 Uiso 1 1 calc GR . . . .
H81C H -0.3726 0.2615 0.6799 0.114 Uiso 1 1 calc GR . . . .
C11 C -0.0683(2) 0.39778(15) 0.71528(16) 0.0675(10) Uani 1 1 d . . . . .
H11A H -0.1023 0.3866 0.7430 0.101 Uiso 1 1 calc GR . . . .
H11B H -0.0635 0.3769 0.6888 0.101 Uiso 1 1 calc GR . . . .
H11C H -0.0978 0.4223 0.7016 0.101 Uiso 1 1 calc GR . . . .
C33 C 0.1774(6) 0.1519(4) 0.6419(6) 0.073(4) Uani 0.63 1 d D . P A 1
H33A H 0.1272 0.1694 0.6323 0.109 Uiso 0.63 1 calc GR . P A 1
H33B H 0.1913 0.1557 0.6777 0.109 Uiso 0.63 1 calc GR . P A 1
H33C H 0.1627 0.1229 0.6355 0.109 Uiso 0.63 1 calc GR . P A 1
C95 C -0.4827(3) 0.21483(15) 0.58593(19) 0.0751(11) Uani 1 1 d . . . . .
H95A H -0.4539 0.2388 0.6015 0.113 Uiso 1 1 calc GR . . . .
H95B H -0.4793 0.1913 0.6090 0.113 Uiso 1 1 calc GR . . . .
H95C H -0.5444 0.2214 0.5785 0.113 Uiso 1 1 calc GR . . . .
C41 C 0.2788(3) 0.23696(16) 0.42637(19) 0.0784(12) Uani 1 1 d . . . . .
H41A H 0.2735 0.2529 0.3952 0.118 Uiso 1 1 calc GR . . . .
H41B H 0.3248 0.2161 0.4230 0.118 Uiso 1 1 calc GR . . . .
H41C H 0.2941 0.2555 0.4543 0.118 Uiso 1 1 calc GR . . . .
C84 C -0.3214(3) 0.40624(14) 0.71861(17) 0.0769(13) Uani 1 1 d . . . . .
H84A H -0.3786 0.3966 0.7302 0.115 Uiso 1 1 calc GR . . . .
H84B H -0.3249 0.4358 0.7108 0.115 Uiso 1 1 calc GR . . . .
H84C H -0.2769 0.4017 0.7451 0.115 Uiso 1 1 calc GR . . . .
C75 C -0.4315(3) 0.09200(15) 0.68166(16) 0.0696(10) Uani 1 1 d . . . . .
H75A H -0.4140 0.0876 0.7169 0.104 Uiso 1 1 calc GR . . . .
H75B H -0.4364 0.0653 0.6646 0.104 Uiso 1 1 calc GR . . . .
H75C H -0.4883 0.1062 0.6800 0.104 Uiso 1 1 calc GR . . . .
C12 C 0.0190(3) 0.44269(15) 0.77782(19) 0.0754(11) Uani 1 1 d . . . . .
H12A H -0.0210 0.4647 0.7669 0.113 Uiso 1 1 calc GR . . . .
H12B H 0.0771 0.4544 0.7853 0.113 Uiso 1 1 calc GR . . . .
H12C H -0.0037 0.4295 0.8081 0.113 Uiso 1 1 calc GR . . . .
C89 C -0.3255(3) 0.37058(17) 0.50818(16) 0.0785(12) Uani 1 1 d . . . . .
H89A H -0.3415 0.3994 0.5141 0.118 Uiso 1 1 calc GR . . . .
H89B H -0.3740 0.3526 0.5179 0.118 Uiso 1 1 calc GR . . . .
H89C H -0.3135 0.3666 0.4725 0.118 Uiso 1 1 calc GR . . . .
C34 C 0.3391(4) 0.1382(2) 0.6227(3) 0.0635(15) Uani 0.63 1 d D . P A 1
H34A H 0.3228 0.1090 0.6247 0.095 Uiso 0.63 1 calc GR . P A 1
H34B H 0.3651 0.1471 0.6549 0.095 Uiso 0.63 1 calc GR . P A 1
H34C H 0.3818 0.1420 0.5960 0.095 Uiso 0.63 1 calc GR . P A 1
C32A C 0.2404(7) 0.1513(4) 0.6114(2) 0.045(3) Uani 0.37 1 d D . P A 2
H32A H 0.2454 0.1206 0.6142 0.055 Uiso 0.37 1 calc R . P A 2
C34A C 0.1620(7) 0.1641(5) 0.6431(7) 0.046(3) Uani 0.37 1 d D . P A 2
H34D H 0.1495 0.1935 0.6377 0.069 Uiso 0.37 1 calc GR . P A 2
H34E H 0.1760 0.1594 0.6787 0.069 Uiso 0.37 1 calc GR . P A 2
H34F H 0.1105 0.1477 0.6332 0.069 Uiso 0.37 1 calc GR . P A 2
C33A C 0.3277(6) 0.1692(4) 0.6311(5) 0.075(3) Uani 0.37 1 d D . P A 2
H33D H 0.3747 0.1620 0.6081 0.112 Uiso 0.37 1 calc GR . P A 2
H33E H 0.3413 0.1578 0.6645 0.112 Uiso 0.37 1 calc GR . P A 2
H33F H 0.3229 0.1993 0.6335 0.112 Uiso 0.37 1 calc GR . P A 2

loop_
_atom_site_aniso_label
_atom_site_aniso_U_11
_atom_site_aniso_U_22
_atom_site_aniso_U_33
_atom_site_aniso_U_23
_atom_site_aniso_U_13
_atom_site_aniso_U_12
Au2 0.05222(7) 0.02809(6) 0.03503(6) -0.00250(4) 0.00339(4) 0.00118(4)
Au1 0.04976(7) 0.03206(6) 0.04032(6) -0.01105(4) -0.00994(5) 0.00825(4)
Al2 0.0295(3) 0.0253(3) 0.0299(3) 0.0019(2) 0.0000(2) 0.0003(2)
Si3 0.0429(3) 0.0385(4) 0.0330(3) -0.0051(3) -0.0013(3) 0.0030(3)
Si1 0.0472(4) 0.0377(4) 0.0337(3) -0.0064(3) 0.0033(3) -0.0101(3)
Al1 0.0316(3) 0.0311(3) 0.0282(3) 0.0017(3) -0.0013(2) -0.0017(2)
Si4 0.0417(3) 0.0308(3) 0.0473(4) 0.0057(3) -0.0032(3) -0.0075(3)
Si2 0.0478(4) 0.0327(3) 0.0478(4) 0.0039(3) 0.0051(3) 0.0065(3)
N8 0.0356(10) 0.0251(9) 0.0362(11) 0.0029(8) -0.0005(8) -0.0022(7)
N7 0.0334(9) 0.0307(10) 0.0320(10) 0.0012(8) -0.0029(8) -0.0005(7)
N11 0.0361(10) 0.0277(10) 0.0334(10) 0.0006(8) -0.0019(8) -0.0019(8)
N1 0.0369(10) 0.0295(10) 0.0306(10) -0.0003(8) 0.0027(8) -0.0030(8)
N12 0.0360(10) 0.0281(10) 0.0401(11) -0.0022(8) -0.0003(8) 0.0037(8)
N10 0.0566(14) 0.0260(11) 0.0515(14) -0.0048(9) -0.0061(11) 0.0023(9)
N2 0.0401(11) 0.0304(10) 0.0368(11) 0.0048(8) 0.0038(9) 0.0052(8)
N6 0.0366(10) 0.0325(11) 0.0373(11) -0.0034(8) -0.0027(8) 0.0012(8)
N4 0.0541(13) 0.0352(12) 0.0459(13) -0.0144(10) 0.0008(10) -0.0016(10)
N5 0.0417(11) 0.0296(10) 0.0364(11) -0.0036(8) -0.0031(9) 0.0038(8)
N9 0.0605(15) 0.0448(14) 0.0431(13) -0.0100(11) -0.0097(11) 0.0140(11)
N3 0.0474(12) 0.0379(13) 0.0524(14) -0.0096(10) -0.0022(11) 0.0091(9)
C42 0.0465(13) 0.0345(13) 0.0292(12) -0.0033(9) -0.0074(10) 0.0080(10)
C67 0.0407(12) 0.0261(11) 0.0332(12) 0.0052(9) 0.0004(10) -0.0024(9)
C90 0.0438(13) 0.0274(12) 0.0318(12) 0.0005(9) 0.0036(10) -0.0008(9)
C49 0.0396(13) 0.0397(14) 0.0319(12) 0.0038(10) -0.0047(10) 0.0015(10)
C79 0.0550(16) 0.0380(14) 0.0422(15) -0.0088(11) -0.0027(12) 0.0066(11)
C54 0.0452(14) 0.0444(15) 0.0333(13) 0.0065(11) -0.0001(10) -0.0004(11)
C31 0.0519(15) 0.0356(14) 0.0540(17) -0.0163(12) -0.0062(13) 0.0065(11)
C58 0.0467(14) 0.0446(15) 0.0378(13) 0.0080(11) 0.0030(11) -0.0084(11)
C35 0.0419(14) 0.0360(14) 0.0638(19) -0.0128(13) 0.0055(13) -0.0008(10)
C91 0.0386(12) 0.0320(12) 0.0423(14) 0.0001(10) -0.0046(10) -0.0051(9)
C2 0.0497(15) 0.0433(15) 0.0320(12) 0.0049(11) -0.0081(11) -0.0097(11)
C1 0.0409(13) 0.0413(14) 0.0282(11) 0.0007(10) -0.0001(10) -0.0097(10)
C72 0.0462(14) 0.0320(12) 0.0396(14) 0.0037(10) -0.0065(11) 0.0008(10)
C37 0.0478(15) 0.0388(15) 0.0559(18) -0.0162(13) 0.0082(13) -0.0045(11)
C20 0.0553(16) 0.0488(16) 0.0385(14) 0.0081(12) -0.0018(12) 0.0012(12)
C19 0.0494(14) 0.0347(13) 0.0350(13) 0.0060(10) 0.0050(11) 0.0045(10)
C50 0.0428(14) 0.0523(17) 0.0465(16) 0.0086(13) -0.0122(12) -0.0008(12)
C93 0.0381(14) 0.075(2) 0.0451(16) -0.0021(14) -0.0041(12) -0.0037(13)
C61 0.0400(14) 0.0569(18) 0.0520(17) -0.0040(13) 0.0028(12) 0.0059(12)
C63 0.0612(17) 0.0359(14) 0.0420(15) -0.0080(11) -0.0047(12) 0.0058(12)
C85 0.0564(17) 0.0387(15) 0.061(2) -0.0126(13) -0.0174(14) 0.0093(12)
C76 0.0449(14) 0.0417(15) 0.0461(15) -0.0034(12) -0.0078(12) 0.0086(11)
C6 0.0447(14) 0.0560(18) 0.0407(14) 0.0033(12) 0.0053(11) -0.0070(12)
C53 0.0655(19) 0.0457(16) 0.0435(16) 0.0161(13) -0.0035(14) -0.0031(14)
C68 0.0520(15) 0.0391(14) 0.0375(14) 0.0058(11) 0.0045(11) -0.0028(11)
C92 0.0459(14) 0.0581(18) 0.0380(14) -0.0008(12) -0.0074(11) -0.0098(12)
C43 0.0441(14) 0.0432(15) 0.0491(16) -0.0023(12) 0.0012(12) 0.0073(11)
C25 0.0556(17) 0.0544(18) 0.0400(15) 0.0068(13) -0.0089(13) 0.0018(13)
C7 0.0541(16) 0.0427(15) 0.0404(14) 0.0086(11) -0.0091(12) 0.0033(12)
C59 0.0669(19) 0.0422(16) 0.0459(16) 0.0053(13) 0.0014(14) -0.0149(13)
C24 0.0548(16) 0.0490(16) 0.0400(15) 0.0044(12) 0.0071(12) -0.0081(12)
C46 0.0447(14) 0.0372(14) 0.0452(15) -0.0005(11) -0.0032(11) -0.0069(11)
C9 0.0560(18) 0.062(2) 0.0518(18) 0.0081(15) -0.0159(14) 0.0036(14)
C13 0.0436(14) 0.0601(19) 0.0467(16) 0.0001(13) -0.0048(12) -0.0132(13)
C71 0.0571(17) 0.0440(16) 0.0489(17) 0.0070(13) -0.0123(13) 0.0061(12)
C62 0.070(2) 0.061(2) 0.0347(14) -0.0078(13) -0.0014(13) 0.0000(15)
C64 0.0555(16) 0.0323(13) 0.0517(16) -0.0052(11) -0.0113(13) -0.0060(11)
C94 0.0421(14) 0.0430(15) 0.0610(18) -0.0013(13) -0.0029(13) 0.0106(11)
C39 0.076(2) 0.0483(18) 0.0442(16) -0.0118(13) -0.0018(15) -0.0040(15)
C14 0.076(2) 0.065(2) 0.0355(15) -0.0131(14) 0.0059(14) -0.0184(17)
C87 0.079(2) 0.0417(16) 0.0482(17) 0.0013(13) 0.0042(15) -0.0040(15)
C83 0.0658(19) 0.0455(17) 0.0559(19) -0.0200(14) -0.0221(15) 0.0178(14)
C3 0.0636(19) 0.0537(18) 0.0436(16) 0.0177(13) -0.0073(14) -0.0132(14)
C96 0.0566(18) 0.0487(18) 0.066(2) 0.0044(15) -0.0070(16) 0.0189(14)
C55 0.0416(15) 0.0601(19) 0.065(2) 0.0127(16) -0.0190(14) -0.0076(13)
C15 0.0653(19) 0.0370(15) 0.0540(17) -0.0090(13) 0.0061(14) -0.0073(13)
C69 0.074(2) 0.0554(18) 0.0336(14) 0.0054(13) 0.0082(14) -0.0055(15)
C44 0.0503(16) 0.070(2) 0.0442(16) -0.0075(14) 0.0043(13) 0.0137(14)
C26 0.065(2) 0.064(2) 0.0526(19) -0.0014(16) -0.0104(15) -0.0053(16)
C17 0.072(2) 0.0392(16) 0.065(2) 0.0165(14) 0.0015(16) 0.0101(14)
C28 0.0484(16) 0.063(2) 0.0448(16) 0.0065(14) 0.0032(12) -0.0164(14)
C36 0.064(2) 0.0340(16) 0.089(3) -0.0077(16) 0.0035(18) -0.0001(13)
C70 0.076(2) 0.0556(19) 0.0378(15) 0.0115(13) -0.0103(14) -0.0011(16)
C4 0.069(2) 0.072(2) 0.0510(18) 0.0243(17) 0.0035(16) -0.0225(18)
C73 0.0527(16) 0.0551(18) 0.0507(17) 0.0055(14) 0.0167(13) 0.0033(13)
C48 0.0537(17) 0.0576(19) 0.060(2) 0.0000(15) -0.0085(15) -0.0015(14)
C21 0.076(2) 0.071(2) 0.0350(15) 0.0052(14) 0.0007(14) -0.0066(17)
C47 0.0544(17) 0.0512(18) 0.0588(19) 0.0072(14) -0.0057(14) -0.0170(14)
C45 0.0418(15) 0.085(3) 0.0540(19) 0.0014(17) -0.0015(13) 0.0034(15)
C51 0.0533(17) 0.066(2) 0.0565(19) 0.0134(16) -0.0233(15) 0.0020(15)
C65 0.078(2) 0.0368(16) 0.066(2) 0.0151(14) -0.0062(17) -0.0150(14)
C66 0.0399(15) 0.069(2) 0.068(2) 0.0099(17) 0.0001(14) -0.0081(14)
C52 0.071(2) 0.062(2) 0.0510(18) 0.0222(16) -0.0179(16) 0.0068(16)
C86 0.075(2) 0.0354(16) 0.092(3) -0.0073(17) -0.022(2) 0.0071(15)
C60 0.0556(18) 0.074(2) 0.0479(17) 0.0032(15) 0.0092(14) -0.0168(16)
C78 0.075(2) 0.0458(19) 0.079(3) -0.0123(17) 0.0020(19) 0.0133(16)
C18 0.0463(16) 0.062(2) 0.067(2) 0.0055(16) 0.0053(15) 0.0071(14)
C38 0.077(2) 0.0496(19) 0.069(2) -0.0298(17) 0.0038(18) -0.0052(16)
C8 0.079(2) 0.0458(17) 0.0513(18) 0.0055(14) -0.0135(16) 0.0118(15)
C80 0.073(2) 0.063(2) 0.0388(15) -0.0062(14) -0.0050(14) 0.0162(16)
C5 0.0521(17) 0.078(2) 0.0520(18) 0.0088(17) 0.0107(14) -0.0122(16)
C77 0.0439(16) 0.076(2) 0.061(2) -0.0016(17) -0.0047(14) 0.0116(15)
C23 0.066(2) 0.075(2) 0.0485(18) 0.0032(16) 0.0149(15) -0.0234(17)
C16 0.072(2) 0.0360(15) 0.0512(17) -0.0076(12) 0.0070(15) 0.0047(13)
C22 0.085(3) 0.087(3) 0.0395(17) 0.0010(17) 0.0185(17) -0.022(2)
C40 0.074(2) 0.065(2) 0.054(2) -0.0009(16) -0.0178(17) 0.0030(18)
C10 0.0456(16) 0.067(2) 0.0578(19) 0.0043(16) 0.0158(14) 0.0045(14)
C74 0.077(2) 0.063(2) 0.061(2) -0.0022(17) 0.0253(18) 0.0120(17)
C82 0.073(2) 0.095(3) 0.062(2) 0.022(2) -0.0121(19) 0.013(2)
C29 0.0509(19) 0.094(3) 0.069(2) 0.022(2) 0.0018(17) -0.0109(18)
C30 0.069(2) 0.068(2) 0.059(2) -0.0032(17) 0.0022(17) -0.0228(18)
C88 0.083(3) 0.057(2) 0.079(3) 0.0166(19) 0.012(2) -0.0006(18)
C27 0.062(2) 0.075(3) 0.064(2) 0.0122(18) -0.0166(17) 0.0073(18)
C32 0.059(4) 0.034(4) 0.062(4) -0.008(2) -0.015(3) 0.005(3)
C57 0.077(3) 0.071(3) 0.079(3) -0.002(2) -0.019(2) -0.023(2)
C56 0.0418(17) 0.082(3) 0.094(3) 0.015(2) -0.0152(18) -0.0047(16)
C81 0.066(2) 0.112(4) 0.049(2) 0.015(2) 0.0100(17) 0.003(2)
C11 0.0489(18) 0.087(3) 0.067(2) 0.002(2) 0.0093(16) 0.0065(17)
C33 0.062(5) 0.096(9) 0.061(5) 0.005(5) -0.009(4) 0.025(4)
C95 0.056(2) 0.072(3) 0.098(3) 0.004(2) 0.007(2) 0.0152(18)
C41 0.081(3) 0.083(3) 0.072(3) 0.015(2) 0.016(2) -0.008(2)
C84 0.094(3) 0.068(2) 0.067(2) -0.031(2) -0.018(2) 0.027(2)
C75 0.060(2) 0.086(3) 0.064(2) 0.008(2) 0.0235(17) -0.0032(18)
C12 0.068(2) 0.075(3) 0.083(3) -0.010(2) 0.019(2) 0.0122(19)
C89 0.088(3) 0.094(3) 0.053(2) 0.005(2) -0.009(2) -0.015(2)
C34 0.049(3) 0.058(4) 0.083(4) 0.010(3) -0.016(3) 0.002(2)
C32A 0.048(6) 0.038(8) 0.050(5) -0.010(4) -0.007(4) 0.007(5)
C34A 0.036(5) 0.059(8) 0.043(5) 0.014(5) -0.004(4) 0.004(5)
C33A 0.048(5) 0.094(10) 0.081(8) 0.006(7) -0.010(5) 0.011(5)

loop_
_atom_type_symbol
_atom_type_description
_atom_type_scat_dispersion_real
_atom_type_scat_dispersion_imag
_atom_type_scat_source
C C 0.0181 0.0091 'International Tables Vol C Tables 4.2.6.8 and 6.1.1.4'
H H 0.0000 0.0000 'International Tables Vol C Tables 4.2.6.8 and 6.1.1.4'
Al Al 0.2130 0.2455 'International Tables Vol C Tables 4.2.6.8 and 6.1.1.4'
Au Au -4.4197 7.2980 'International Tables Vol C Tables 4.2.6.8 and 6.1.1.4'
N N 0.0311 0.0180 'International Tables Vol C Tables 4.2.6.8 and 6.1.1.4'
Si Si 0.2541 0.3302 'International Tables Vol C Tables 4.2.6.8 and 6.1.1.4'

loop_
_geom_angle_atom_site_label_1
_geom_angle_atom_site_label_2
_geom_angle_atom_site_label_3
_geom_angle
_geom_angle_site_symmetry_1
_geom_angle_site_symmetry_3
_geom_angle_publ_flag
C90 Au2 C79 177.87(11) . . ?
C42 Au1 C31 179.41(12) . . ?
N8 Al2 N7 110.06(10) . . ?
N8 Al2 N11 114.03(10) . . ?
N8 Al2 N12 124.20(10) . . ?
N7 Al2 N11 123.41(10) . . ?
N7 Al2 N12 110.55(10) . . ?
N12 Al2 N11 70.49(9) . . ?
N7 Si3 C61 113.88(12) . . ?
N7 Si3 C63 112.44(12) . . ?
N7 Si3 C62 110.53(14) . . ?
C61 Si3 C63 105.88(15) . . ?
C62 Si3 C61 104.19(16) . . ?
C62 Si3 C63 109.48(15) . . ?
N1 Si1 C13 113.21(13) . . ?
N1 Si1 C14 110.79(13) . . ?
N1 Si1 C15 112.26(13) . . ?
C13 Si1 C15 105.93(15) . . ?
C14 Si1 C13 104.02(16) . . ?
C14 Si1 C15 110.22(16) . . ?
N1 Al1 N6 111.62(10) . . ?
N1 Al1 N5 123.61(10) . . ?
N2 Al1 N1 110.37(10) . . ?
N2 Al1 N6 123.65(10) . . ?
N2 Al1 N5 113.24(10) . . ?
N6 Al1 N5 69.98(10) . . ?
N8 Si4 C64 112.85(12) . . ?
N8 Si4 C65 111.15(14) . . ?
N8 Si4 C66 112.07(14) . . ?
C64 Si4 C66 106.99(16) . . ?
C65 Si4 C64 108.56(16) . . ?
C65 Si4 C66 104.80(17) . . ?
N2 Si2 C17 110.51(14) . . ?
N2 Si2 C18 112.02(14) . . ?
N2 Si2 C16 113.03(13) . . ?
C17 Si2 C18 105.37(17) . . ?
C16 Si2 C17 108.79(17) . . ?
C16 Si2 C18 106.75(17) . . ?
Si4 N8 Al2 119.23(12) . . ?
C67 N8 Al2 122.35(16) . . ?
C67 N8 Si4 116.25(16) . . ?
Si3 N7 Al2 121.86(12) . . ?
C49 N7 Al2 119.88(17) . . ?
C49 N7 Si3 116.76(17) . . ?
C90 N11 Al2 90.19(15) . . ?
C90 N11 C91 120.7(2) . . ?
C91 N11 Al2 149.05(18) . . ?
Si1 N1 Al1 122.80(12) . . ?
C1 N1 Si1 115.57(17) . . ?
C1 N1 Al1 120.35(16) . . ?
C90 N12 Al2 90.79(16) . . ?
C90 N12 C94 124.4(2) . . ?
C94 N12 Al2 144.1(2) . . ?
C79 N10 C85 110.6(3) . . ?
C79 N10 C87 121.5(3) . . ?
C85 N10 C87 127.8(3) . . ?
Si2 N2 Al1 120.00(12) . . ?
C19 N2 Al1 122.28(18) . . ?
C19 N2 Si2 115.88(17) . . ?
C42 N6 Al1 91.44(17) . . ?
C42 N6 C46 124.2(2) . . ?
C46 N6 Al1 143.64(19) . . ?
C31 N4 C37 110.2(3) . . ?
C31 N4 C39 126.3(3) . . ?
C37 N4 C39 123.2(3) . . ?
C42 N5 Al1 90.16(16) . . ?
C42 N5 C43 120.7(2) . . ?
C43 N5 Al1 149.0(2) . . ?
C79 N9 C83 110.0(3) . . ?
C79 N9 C80 125.8(3) . . ?
C83 N9 C80 124.1(3) . . ?
C31 N3 C35 110.0(3) . . ?
C31 N3 C32 117.6(4) . . ?
C31 N3 C32A 132.3(6) . . ?
C35 N3 C32 132.2(4) . . ?
C35 N3 C32A 117.0(6) . . ?
N6 C42 Au1 129.0(2) . . ?
N6 C42 N5 108.4(2) . . ?
N5 C42 Au1 122.61(19) . . ?
C72 C67 N8 120.6(2) . . ?
C68 C67 N8 121.7(2) . . ?
C68 C67 C72 117.7(2) . . ?
N11 C90 Au2 124.47(18) . . ?
N12 C90 Au2 127.02(19) . . ?
N12 C90 N11 108.5(2) . . ?
C54 C49 N7 121.2(2) . . ?
C54 C49 C50 118.5(2) . . ?
C50 C49 N7 120.3(2) . . ?
N10 C79 Au2 125.5(2) . . ?
N9 C79 Au2 128.4(2) . . ?
N9 C79 N10 105.9(3) . . ?
C49 C54 C58 123.3(2) . . ?
C53 C54 C49 120.0(3) . . ?
C53 C54 C58 116.7(3) . . ?
N4 C31 Au1 128.0(2) . . ?
N3 C31 Au1 126.0(2) . . ?
N3 C31 N4 105.9(2) . . ?
C54 C58 H58 107.8 . . ?
C54 C58 C59 112.8(3) . . ?
C54 C58 C60 110.5(2) . . ?
C59 C58 H58 107.8 . . ?
C60 C58 H58 107.8 . . ?
C60 C58 C59 110.0(3) . . ?
N3 C35 C36 124.2(3) . . ?
C37 C35 N3 107.2(3) . . ?
C37 C35 C36 128.6(3) . . ?
N11 C91 H91 107.6 . . ?
N11 C91 C93 110.6(2) . . ?
N11 C91 C92 111.4(2) . . ?
C93 C91 H91 107.6 . . ?
C93 C91 C92 111.8(2) . . ?
C92 C91 H91 107.6 . . ?
C1 C2 C7 123.2(2) . . ?
C3 C2 C1 120.0(3) . . ?
C3 C2 C7 116.8(3) . . ?
C2 C1 N1 120.7(2) . . ?
C2 C1 C6 118.6(3) . . ?
C6 C1 N1 120.7(3) . . ?
C67 C72 C76 122.9(2) . . ?
C71 C72 C67 120.1(3) . . ?
C71 C72 C76 117.0(3) . . ?
N4 C37 C38 122.9(3) . . ?
C35 C37 N4 106.7(3) . . ?
C35 C37 C38 130.3(3) . . ?
C19 C20 C25 124.0(3) . . ?
C21 C20 C19 119.3(3) . . ?
C21 C20 C25 116.6(3) . . ?
C20 C19 N2 121.0(3) . . ?
C24 C19 N2 120.8(3) . . ?
C24 C19 C20 118.1(3) . . ?
C49 C50 C55 123.6(3) . . ?
C51 C50 C49 119.0(3) . . ?
C51 C50 C55 117.4(3) . . ?
C91 C93 H93A 109.5 . . ?
C91 C93 H93B 109.5 . . ?
C91 C93 H93C 109.5 . . ?
H93A C93 H93B 109.5 . . ?
H93A C93 H93C 109.5 . . ?
H93B C93 H93C 109.5 . . ?
Si3 C61 H61A 109.5 . . ?
Si3 C61 H61B 109.5 . . ?
Si3 C61 H61C 109.5 . . ?
H61A C61 H61B 109.5 . . ?
H61A C61 H61C 109.5 . . ?
H61B C61 H61C 109.5 . . ?
Si3 C63 H63A 107.8 . . ?
Si3 C63 H63B 107.8 . . ?
H63A C63 H63B 107.1 . . ?
C64 C63 Si3 118.1(2) . . ?
C64 C63 H63A 107.8 . . ?
C64 C63 H63B 107.8 . . ?
N10 C85 C86 125.0(4) . . ?
C83 C85 N10 106.6(3) . . ?
C83 C85 C86 128.3(3) . . ?
C72 C76 H76 107.6 . . ?
C72 C76 C78 112.0(3) . . ?
C72 C76 C77 112.9(3) . . ?
C78 C76 H76 107.6 . . ?
C77 C76 H76 107.6 . . ?
C77 C76 C78 108.8(3) . . ?
C1 C6 C10 123.1(3) . . ?
C5 C6 C1 119.4(3) . . ?
C5 C6 C10 117.5(3) . . ?
C54 C53 H53 119.4 . . ?
C52 C53 C54 121.2(3) . . ?
C52 C53 H53 119.4 . . ?
C67 C68 C73 123.3(3) . . ?
C69 C68 C67 119.6(3) . . ?
C69 C68 C73 117.1(3) . . ?
C91 C92 H92A 109.5 . . ?
C91 C92 H92B 109.5 . . ?
C91 C92 H92C 109.5 . . ?
H92A C92 H92B 109.5 . . ?
H92A C92 H92C 109.5 . . ?
H92B C92 H92C 109.5 . . ?
N5 C43 H43 107.7 . . ?
N5 C43 C44 111.9(2) . . ?
N5 C43 C45 110.5(3) . . ?
C44 C43 H43 107.7 . . ?
C45 C43 H43 107.7 . . ?
C45 C43 C44 111.1(3) . . ?
C20 C25 H25 108.4 . . ?
C20 C25 C27 110.2(3) . . ?
C26 C25 C20 111.2(3) . . ?
C26 C25 H25 108.4 . . ?
C26 C25 C27 110.3(3) . . ?
C27 C25 H25 108.4 . . ?
C2 C7 H7 107.7 . . ?
C2 C7 C9 110.8(3) . . ?
C2 C7 C8 112.9(3) . . ?
C9 C7 H7 107.7 . . ?
C8 C7 H7 107.7 . . ?
C8 C7 C9 110.0(3) . . ?
C58 C59 H59A 109.5 . . ?
C58 C59 H59B 109.5 . . ?
C58 C59 H59C 109.5 . . ?
H59A C59 H59B 109.5 . . ?
H59A C59 H59C 109.5 . . ?
H59B C59 H59C 109.5 . . ?
C19 C24 C28 122.7(3) . . ?
C23 C24 C19 119.8(3) . . ?
C23 C24 C28 117.5(3) . . ?
N6 C46 H46 105.6 . . ?
N6 C46 C48 115.5(3) . . ?
N6 C46 C47 112.9(2) . . ?
C48 C46 H46 105.6 . . ?
C48 C46 C47 110.6(3) . . ?
C47 C46 H46 105.6 . . ?
C7 C9 H9A 109.5 . . ?
C7 C9 H9B 109.5 . . ?
C7 C9 H9C 109.5 . . ?
H9A C9 H9B 109.5 . . ?
H9A C9 H9C 109.5 . . ?
H9B C9 H9C 109.5 . . ?
Si1 C13 H13A 109.5 . . ?
Si1 C13 H13B 109.5 . . ?
Si1 C13 H13C 109.5 . . ?
H13A C13 H13B 109.5 . . ?
H13A C13 H13C 109.5 . . ?
H13B C13 H13C 109.5 . . ?
C72 C71 H71 119.2 . . ?
C70 C71 C72 121.6(3) . . ?
C70 C71 H71 119.2 . . ?
Si3 C62 H62A 109.5 . . ?
Si3 C62 H62B 109.5 . . ?
Si3 C62 H62C 109.5 . . ?
H62A C62 H62B 109.5 . . ?
H62A C62 H62C 109.5 . . ?
H62B C62 H62C 109.5 . . ?
Si4 C64 H64A 107.6 . . ?
Si4 C64 H64B 107.6 . . ?
C63 C64 Si4 118.81(19) . . ?
C63 C64 H64A 107.6 . . ?
C63 C64 H64B 107.6 . . ?
H64A C64 H64B 107.0 . . ?
N12 C94 H94 105.1 . . ?
N12 C94 C96 112.8(3) . . ?
N12 C94 C95 115.6(3) . . ?
C96 C94 H94 105.1 . . ?
C95 C94 H94 105.1 . . ?
C95 C94 C96 111.9(3) . . ?
N4 C39 H39 107.3 . . ?
N4 C39 C40 112.5(3) . . ?
N4 C39 C41 109.9(3) . . ?
C40 C39 H39 107.3 . . ?
C40 C39 C41 112.3(3) . . ?
C41 C39 H39 107.3 . . ?
Si1 C14 H14A 109.5 . . ?
Si1 C14 H14B 109.5 . . ?
Si1 C14 H14C 109.5 . . ?
H14A C14 H14B 109.5 . . ?
H14A C14 H14C 109.5 . . ?
H14B C14 H14C 109.5 . . ?
N10 C87 H87 106.8 . . ?
N10 C87 C88 112.2(3) . . ?
N10 C87 C89 110.9(3) . . ?
C88 C87 H87 106.8 . . ?
C89 C87 H87 106.8 . . ?
C89 C87 C88 112.9(3) . . ?
N9 C83 C84 122.9(4) . . ?
C85 C83 N9 106.9(3) . . ?
C85 C83 C84 130.2(4) . . ?
C2 C3 H3 119.5 . . ?
C4 C3 C2 121.1(3) . . ?
C4 C3 H3 119.5 . . ?
C94 C96 H96A 109.5 . . ?
C94 C96 H96B 109.5 . . ?
C94 C96 H96C 109.5 . . ?
H96A C96 H96B 109.5 . . ?
H96A C96 H96C 109.5 . . ?
H96B C96 H96C 109.5 . . ?
C50 C55 H55 107.8 . . ?
C50 C55 C57 111.2(3) . . ?
C50 C55 C56 112.7(3) . . ?
C57 C55 H55 107.8 . . ?
C57 C55 C56 109.4(3) . . ?
C56 C55 H55 107.8 . . ?
Si1 C15 H15A 107.6 . . ?
Si1 C15 H15B 107.6 . . ?
H15A C15 H15B 107.0 . . ?
C16 C15 Si1 119.0(2) . . ?
C16 C15 H15A 107.6 . . ?
C16 C15 H15B 107.6 . . ?
C68 C69 H69 119.0 . . ?
C70 C69 C68 122.0(3) . . ?
C70 C69 H69 119.0 . . ?
C43 C44 H44A 109.5 . . ?
C43 C44 H44B 109.5 . . ?
C43 C44 H44C 109.5 . . ?
H44A C44 H44B 109.5 . . ?
H44A C44 H44C 109.5 . . ?
H44B C44 H44C 109.5 . . ?
C25 C26 H26A 109.5 . . ?
C25 C26 H26B 109.5 . . ?
C25 C26 H26C 109.5 . . ?
H26A C26 H26B 109.5 . . ?
H26A C26 H26C 109.5 . . ?
H26B C26 H26C 109.5 . . ?
Si2 C17 H17A 109.5 . . ?
Si2 C17 H17B 109.5 . . ?
Si2 C17 H17C 109.5 . . ?
H17A C17 H17B 109.5 . . ?
H17A C17 H17C 109.5 . . ?
H17B C17 H17C 109.5 . . ?
C24 C28 H28 107.7 . . ?
C24 C28 C29 113.7(3) . . ?
C24 C28 C30 111.8(3) . . ?
C29 C28 H28 107.7 . . ?
C29 C28 C30 107.9(3) . . ?
C30 C28 H28 107.7 . . ?
C35 C36 H36A 109.5 . . ?
C35 C36 H36B 109.5 . . ?
C35 C36 H36C 109.5 . . ?
H36A C36 H36B 109.5 . . ?
H36A C36 H36C 109.5 . . ?
H36B C36 H36C 109.5 . . ?
C71 C70 C69 119.0(3) . . ?
C71 C70 H70 120.5 . . ?
C69 C70 H70 120.5 . . ?
C3 C4 H4 120.2 . . ?
C3 C4 C5 119.6(3) . . ?
C5 C4 H4 120.2 . . ?
C68 C73 H73 108.3 . . ?
C68 C73 C74 111.3(3) . . ?
C68 C73 C75 110.4(3) . . ?
C74 C73 H73 108.3 . . ?
C74 C73 C75 110.1(3) . . ?
C75 C73 H73 108.3 . . ?
C46 C48 H48A 109.5 . . ?
C46 C48 H48B 109.5 . . ?
C46 C48 H48C 109.5 . . ?
H48A C48 H48B 109.5 . . ?
H48A C48 H48C 109.5 . . ?
H48B C48 H48C 109.5 . . ?
C20 C21 H21 118.9 . . ?
C22 C21 C20 122.2(3) . . ?
C22 C21 H21 118.9 . . ?
C46 C47 H47A 109.5 . . ?
C46 C47 H47B 109.5 . . ?
C46 C47 H47C 109.5 . . ?
H47A C47 H47B 109.5 . . ?
H47A C47 H47C 109.5 . . ?
H47B C47 H47C 109.5 . . ?
C43 C45 H45A 109.5 . . ?
C43 C45 H45B 109.5 . . ?
C43 C45 H45C 109.5 . . ?
H45A C45 H45B 109.5 . . ?
H45A C45 H45C 109.5 . . ?
H45B C45 H45C 109.5 . . ?
C50 C51 H51 118.9 . . ?
C52 C51 C50 122.2(3) . . ?
C52 C51 H51 118.9 . . ?
Si4 C65 H65A 109.5 . . ?
Si4 C65 H65B 109.5 . . ?
Si4 C65 H65C 109.5 . . ?
H65A C65 H65B 109.5 . . ?
H65A C65 H65C 109.5 . . ?
H65B C65 H65C 109.5 . . ?
Si4 C66 H66A 109.5 . . ?
Si4 C66 H66B 109.5 . . ?
Si4 C66 H66C 109.5 . . ?
H66A C66 H66B 109.5 . . ?
H66A C66 H66C 109.5 . . ?
H66B C66 H66C 109.5 . . ?
C53 C52 H52 120.5 . . ?
C51 C52 C53 118.9(3) . . ?
C51 C52 H52 120.5 . . ?
C85 C86 H86A 109.5 . . ?
C85 C86 H86B 109.5 . . ?
C85 C86 H86C 109.5 . . ?
H86A C86 H86B 109.5 . . ?
H86A C86 H86C 109.5 . . ?
H86B C86 H86C 109.5 . . ?
C58 C60 H60A 109.5 . . ?
C58 C60 H60B 109.5 . . ?
C58 C60 H60C 109.5 . . ?
H60A C60 H60B 109.5 . . ?
H60A C60 H60C 109.5 . . ?
H60B C60 H60C 109.5 . . ?
C76 C78 H78A 109.5 . . ?
C76 C78 H78B 109.5 . . ?
C76 C78 H78C 109.5 . . ?
H78A C78 H78B 109.5 . . ?
H78A C78 H78C 109.5 . . ?
H78B C78 H78C 109.5 . . ?
Si2 C18 H18A 109.5 . . ?
Si2 C18 H18B 109.5 . . ?
Si2 C18 H18C 109.5 . . ?
H18A C18 H18B 109.5 . . ?
H18A C18 H18C 109.5 . . ?
H18B C18 H18C 109.5 . . ?
C37 C38 H38A 109.5 . . ?
C37 C38 H38B 109.5 . . ?
C37 C38 H38C 109.5 . . ?
H38A C38 H38B 109.5 . . ?
H38A C38 H38C 109.5 . . ?
H38B C38 H38C 109.5 . . ?
C7 C8 H8A 109.5 . . ?
C7 C8 H8B 109.5 . . ?
C7 C8 H8C 109.5 . . ?
H8A C8 H8B 109.5 . . ?
H8A C8 H8C 109.5 . . ?
H8B C8 H8C 109.5 . . ?
N9 C80 H80 107.1 . . ?
N9 C80 C82 110.4(3) . . ?
N9 C80 C81 112.8(3) . . ?
C82 C80 H80 107.1 . . ?
C81 C80 H80 107.1 . . ?
C81 C80 C82 112.0(4) . . ?
C6 C5 H5 119.4 . . ?
C4 C5 C6 121.3(3) . . ?
C4 C5 H5 119.4 . . ?
C76 C77 H77A 109.5 . . ?
C76 C77 H77B 109.5 . . ?
C76 C77 H77C 109.5 . . ?
H77A C77 H77B 109.5 . . ?
H77A C77 H77C 109.5 . . ?
H77B C77 H77C 109.5 . . ?
C24 C23 H23 119.1 . . ?
C22 C23 C24 121.9(3) . . ?
C22 C23 H23 119.1 . . ?
Si2 C16 H16A 107.5 . . ?
Si2 C16 H16B 107.5 . . ?
C15 C16 Si2 119.2(2) . . ?
C15 C16 H16A 107.5 . . ?
C15 C16 H16B 107.5 . . ?
H16A C16 H16B 107.0 . . ?
C21 C22 H22 120.7 . . ?
C23 C22 C21 118.6(3) . . ?
C23 C22 H22 120.7 . . ?
C39 C40 H40A 109.5 . . ?
C39 C40 H40B 109.5 . . ?
C39 C40 H40C 109.5 . . ?
H40A C40 H40B 109.5 . . ?
H40A C40 H40C 109.5 . . ?
H40B C40 H40C 109.5 . . ?
C6 C10 H10 107.5 . . ?
C6 C10 C11 112.2(3) . . ?
C6 C10 C12 112.3(3) . . ?
C11 C10 H10 107.5 . . ?
C12 C10 H10 107.5 . . ?
C12 C10 C11 109.6(3) . . ?
C73 C74 H74A 109.5 . . ?
C73 C74 H74B 109.5 . . ?
C73 C74 H74C 109.5 . . ?
H74A C74 H74B 109.5 . . ?
H74A C74 H74C 109.5 . . ?
H74B C74 H74C 109.5 . . ?
C80 C82 H82A 109.5 . . ?
C80 C82 H82B 109.5 . . ?
C80 C82 H82C 109.5 . . ?
H82A C82 H82B 109.5 . . ?
H82A C82 H82C 109.5 . . ?
H82B C82 H82C 109.5 . . ?
C28 C29 H29A 109.5 . . ?
C28 C29 H29B 109.5 . . ?
C28 C29 H29C 109.5 . . ?
H29A C29 H29B 109.5 . . ?
H29A C29 H29C 109.5 . . ?
H29B C29 H29C 109.5 . . ?
C28 C30 H30A 109.5 . . ?
C28 C30 H30B 109.5 . . ?
C28 C30 H30C 109.5 . . ?
H30A C30 H30B 109.5 . . ?
H30A C30 H30C 109.5 . . ?
H30B C30 H30C 109.5 . . ?
C87 C88 H88A 109.5 . . ?
C87 C88 H88B 109.5 . . ?
C87 C88 H88C 109.5 . . ?
H88A C88 H88B 109.5 . . ?
H88A C88 H88C 109.5 . . ?
H88B C88 H88C 109.5 . . ?
C25 C27 H27A 109.5 . . ?
C25 C27 H27B 109.5 . . ?
C25 C27 H27C 109.5 . . ?
H27A C27 H27B 109.5 . . ?
H27A C27 H27C 109.5 . . ?
H27B C27 H27C 109.5 . . ?
N3 C32 H32 107.9 . . ?
N3 C32 C33 108.4(8) . . ?
N3 C32 C34 110.9(5) . . ?
C33 C32 H32 107.9 . . ?
C34 C32 H32 107.9 . . ?
C34 C32 C33 113.6(6) . . ?
C55 C57 H57A 109.5 . . ?
C55 C57 H57B 109.5 . . ?
C55 C57 H57C 109.5 . . ?
H57A C57 H57B 109.5 . . ?
H57A C57 H57C 109.5 . . ?
H57B C57 H57C 109.5 . . ?
C55 C56 H56A 109.5 . . ?
C55 C56 H56B 109.5 . . ?
C55 C56 H56C 109.5 . . ?
H56A C56 H56B 109.5 . . ?
H56A C56 H56C 109.5 . . ?
H56B C56 H56C 109.5 . . ?
C80 C81 H81A 109.5 . . ?
C80 C81 H81B 109.5 . . ?
C80 C81 H81C 109.5 . . ?
H81A C81 H81B 109.5 . . ?
H81A C81 H81C 109.5 . . ?
H81B C81 H81C 109.5 . . ?
C10 C11 H11A 109.5 . . ?
C10 C11 H11B 109.5 . . ?
C10 C11 H11C 109.5 . . ?
H11A C11 H11B 109.5 . . ?
H11A C11 H11C 109.5 . . ?
H11B C11 H11C 109.5 . . ?
C32 C33 H33A 109.5 . . ?
C32 C33 H33B 109.5 . . ?
C32 C33 H33C 109.5 . . ?
H33A C33 H33B 109.5 . . ?
H33A C33 H33C 109.5 . . ?
H33B C33 H33C 109.5 . . ?
C94 C95 H95A 109.5 . . ?
C94 C95 H95B 109.5 . . ?
C94 C95 H95C 109.5 . . ?
H95A C95 H95B 109.5 . . ?
H95A C95 H95C 109.5 . . ?
H95B C95 H95C 109.5 . . ?
C39 C41 H41A 109.5 . . ?
C39 C41 H41B 109.5 . . ?
C39 C41 H41C 109.5 . . ?
H41A C41 H41B 109.5 . . ?
H41A C41 H41C 109.5 . . ?
H41B C41 H41C 109.5 . . ?
C83 C84 H84A 109.5 . . ?
C83 C84 H84B 109.5 . . ?
C83 C84 H84C 109.5 . . ?
H84A C84 H84B 109.5 . . ?
H84A C84 H84C 109.5 . . ?
H84B C84 H84C 109.5 . . ?
C73 C75 H75A 109.5 . . ?
C73 C75 H75B 109.5 . . ?
C73 C75 H75C 109.5 . . ?
H75A C75 H75B 109.5 . . ?
H75A C75 H75C 109.5 . . ?
H75B C75 H75C 109.5 . . ?
C10 C12 H12A 109.5 . . ?
C10 C12 H12B 109.5 . . ?
C10 C12 H12C 109.5 . . ?
H12A C12 H12B 109.5 . . ?
H12A C12 H12C 109.5 . . ?
H12B C12 H12C 109.5 . . ?
C87 C89 H89A 109.5 . . ?
C87 C89 H89B 109.5 . . ?
C87 C89 H89C 109.5 . . ?
H89A C89 H89B 109.5 . . ?
H89A C89 H89C 109.5 . . ?
H89B C89 H89C 109.5 . . ?
C32 C34 H34A 109.5 . . ?
C32 C34 H34B 109.5 . . ?
C32 C34 H34C 109.5 . . ?
H34A C34 H34B 109.5 . . ?
H34A C34 H34C 109.5 . . ?
H34B C34 H34C 109.5 . . ?
N3 C32A H32A 106.7 . . ?
C34A C32A N3 115.1(11) . . ?
C34A C32A H32A 106.7 . . ?
C34A C32A C33A 112.8(8) . . ?
C33A C32A N3 108.4(7) . . ?
C33A C32A H32A 106.7 . . ?
C32A C34A H34D 109.5 . . ?
C32A C34A H34E 109.5 . . ?
C32A C34A H34F 109.5 . . ?
H34D C34A H34E 109.5 . . ?
H34D C34A H34F 109.5 . . ?
H34E C34A H34F 109.5 . . ?
C32A C33A H33D 109.5 . . ?
C32A C33A H33E 109.5 . . ?
C32A C33A H33F 109.5 . . ?
H33D C33A H33E 109.5 . . ?
H33D C33A H33F 109.5 . . ?
H33E C33A H33F 109.5 . . ?

loop_
_geom_bond_atom_site_label_1
_geom_bond_atom_site_label_2
_geom_bond_distance
_geom_bond_site_symmetry_2
_geom_bond_publ_flag
Au2 C90 2.043(3) . ?
Au2 C79 2.054(3) . ?
Au1 C42 2.046(3) . ?
Au1 C31 2.058(3) . ?
Al2 N8 1.849(2) . ?
Al2 N7 1.851(2) . ?
Al2 N11 1.903(2) . ?
Al2 N12 1.893(2) . ?
Si3 N7 1.742(2) . ?
Si3 C61 1.886(3) . ?
Si3 C63 1.889(3) . ?
Si3 C62 1.885(3) . ?
Si1 N1 1.744(2) . ?
Si1 C13 1.883(3) . ?
Si1 C14 1.874(3) . ?
Si1 C15 1.902(3) . ?
Al1 N1 1.849(2) . ?
Al1 N2 1.839(2) . ?
Al1 N6 1.904(2) . ?
Al1 N5 1.913(2) . ?
Si4 N8 1.743(2) . ?
Si4 C64 1.894(3) . ?
Si4 C65 1.875(3) . ?
Si4 C66 1.895(3) . ?
Si2 N2 1.744(2) . ?
Si2 C17 1.887(3) . ?
Si2 C18 1.896(3) . ?
Si2 C16 1.881(3) . ?
N8 C67 1.443(3) . ?
N7 C49 1.448(3) . ?
N11 C90 1.353(3) . ?
N11 C91 1.460(3) . ?
N1 C1 1.445(3) . ?
N12 C90 1.347(3) . ?
N12 C94 1.468(3) . ?
N10 C79 1.340(4) . ?
N10 C85 1.382(4) . ?
N10 C87 1.469(4) . ?
N2 C19 1.441(3) . ?
N6 C42 1.335(3) . ?
N6 C46 1.464(3) . ?
N4 C31 1.348(4) . ?
N4 C37 1.389(4) . ?
N4 C39 1.469(5) . ?
N5 C42 1.364(4) . ?
N5 C43 1.455(4) . ?
N9 C79 1.339(4) . ?
N9 C83 1.391(4) . ?
N9 C80 1.480(5) . ?
N3 C31 1.346(4) . ?
N3 C35 1.388(4) . ?
N3 C32 1.491(5) . ?
N3 C32A 1.495(6) . ?
C67 C72 1.416(4) . ?
C67 C68 1.413(4) . ?
C49 C54 1.401(4) . ?
C49 C50 1.421(4) . ?
C54 C58 1.516(4) . ?
C54 C53 1.400(4) . ?
C58 H58 0.9800 . ?
C58 C59 1.534(4) . ?
C58 C60 1.531(4) . ?
C35 C37 1.340(5) . ?
C35 C36 1.504(5) . ?
C91 H91 0.9800 . ?
C91 C93 1.511(4) . ?
C91 C92 1.526(4) . ?
C2 C1 1.412(4) . ?
C2 C7 1.517(4) . ?
C2 C3 1.402(4) . ?
C1 C6 1.413(4) . ?
C72 C76 1.513(4) . ?
C72 C71 1.397(4) . ?
C37 C38 1.498(4) . ?
C20 C19 1.417(4) . ?
C20 C25 1.534(5) . ?
C20 C21 1.394(5) . ?
C19 C24 1.405(4) . ?
C50 C55 1.517(4) . ?
C50 C51 1.395(4) . ?
C93 H93A 0.9600 . ?
C93 H93B 0.9600 . ?
C93 H93C 0.9600 . ?
C61 H61A 0.9600 . ?
C61 H61B 0.9600 . ?
C61 H61C 0.9600 . ?
C63 H63A 0.9700 . ?
C63 H63B 0.9700 . ?
C63 C64 1.537(5) . ?
C85 C83 1.340(6) . ?
C85 C86 1.492(5) . ?
C76 H76 0.9800 . ?
C76 C78 1.534(4) . ?
C76 C77 1.531(4) . ?
C6 C5 1.402(5) . ?
C6 C10 1.516(5) . ?
C53 H53 0.9300 . ?
C53 C52 1.378(5) . ?
C68 C69 1.399(4) . ?
C68 C73 1.522(4) . ?
C92 H92A 0.9600 . ?
C92 H92B 0.9600 . ?
C92 H92C 0.9600 . ?
C43 H43 0.9800 . ?
C43 C44 1.529(4) . ?
C43 C45 1.510(4) . ?
C25 H25 0.9800 . ?
C25 C26 1.522(5) . ?
C25 C27 1.538(4) . ?
C7 H7 0.9800 . ?
C7 C9 1.537(4) . ?
C7 C8 1.532(5) . ?
C59 H59A 0.9600 . ?
C59 H59B 0.9600 . ?
C59 H59C 0.9600 . ?
C24 C28 1.511(4) . ?
C24 C23 1.401(4) . ?
C46 H46 0.9800 . ?
C46 C48 1.523(4) . ?
C46 C47 1.529(4) . ?
C9 H9A 0.9600 . ?
C9 H9B 0.9600 . ?
C9 H9C 0.9600 . ?
C13 H13A 0.9600 . ?
C13 H13B 0.9600 . ?
C13 H13C 0.9600 . ?
C71 H71 0.9300 . ?
C71 C70 1.366(5) . ?
C62 H62A 0.9600 . ?
C62 H62B 0.9600 . ?
C62 H62C 0.9600 . ?
C64 H64A 0.9700 . ?
C64 H64B 0.9700 . ?
C94 H94 0.9800 . ?
C94 C96 1.530(5) . ?
C94 C95 1.498(6) . ?
C39 H39 0.9800 . ?
C39 C40 1.518(5) . ?
C39 C41 1.526(6) . ?
C14 H14A 0.9600 . ?
C14 H14B 0.9600 . ?
C14 H14C 0.9600 . ?
C87 H87 0.9800 . ?
C87 C88 1.522(5) . ?
C87 C89 1.511(6) . ?
C83 C84 1.496(5) . ?
C3 H3 0.9300 . ?
C3 C4 1.370(6) . ?
C96 H96A 0.9600 . ?
C96 H96B 0.9600 . ?
C96 H96C 0.9600 . ?
C55 H55 0.9800 . ?
C55 C57 1.521(6) . ?
C55 C56 1.547(5) . ?
C15 H15A 0.9700 . ?
C15 H15B 0.9700 . ?
C15 C16 1.555(5) . ?
C69 H69 0.9300 . ?
C69 C70 1.371(5) . ?
C44 H44A 0.9600 . ?
C44 H44B 0.9600 . ?
C44 H44C 0.9600 . ?
C26 H26A 0.9600 . ?
C26 H26B 0.9600 . ?
C26 H26C 0.9600 . ?
C17 H17A 0.9600 . ?
C17 H17B 0.9600 . ?
C17 H17C 0.9600 . ?
C28 H28 0.9800 . ?
C28 C29 1.522(5) . ?
C28 C30 1.548(5) . ?
C36 H36A 0.9600 . ?
C36 H36B 0.9600 . ?
C36 H36C 0.9600 . ?
C70 H70 0.9300 . ?
C4 H4 0.9300 . ?
C4 C5 1.385(6) . ?
C73 H73 0.9800 . ?
C73 C74 1.529(5) . ?
C73 C75 1.542(5) . ?
C48 H48A 0.9600 . ?
C48 H48B 0.9600 . ?
C48 H48C 0.9600 . ?
C21 H21 0.9300 . ?
C21 C22 1.373(6) . ?
C47 H47A 0.9600 . ?
C47 H47B 0.9600 . ?
C47 H47C 0.9600 . ?
C45 H45A 0.9600 . ?
C45 H45B 0.9600 . ?
C45 H45C 0.9600 . ?
C51 H51 0.9300 . ?
C51 C52 1.370(5) . ?
C65 H65A 0.9600 . ?
C65 H65B 0.9600 . ?
C65 H65C 0.9600 . ?
C66 H66A 0.9600 . ?
C66 H66B 0.9600 . ?
C66 H66C 0.9600 . ?
C52 H52 0.9300 . ?
C86 H86A 0.9600 . ?
C86 H86B 0.9600 . ?
C86 H86C 0.9600 . ?
C60 H60A 0.9600 . ?
C60 H60B 0.9600 . ?
C60 H60C 0.9600 . ?
C78 H78A 0.9600 . ?
C78 H78B 0.9600 . ?
C78 H78C 0.9600 . ?
C18 H18A 0.9600 . ?
C18 H18B 0.9600 . ?
C18 H18C 0.9600 . ?
C38 H38A 0.9600 . ?
C38 H38B 0.9600 . ?
C38 H38C 0.9600 . ?
C8 H8A 0.9600 . ?
C8 H8B 0.9600 . ?
C8 H8C 0.9600 . ?
C80 H80 0.9800 . ?
C80 C82 1.512(5) . ?
C80 C81 1.509(6) . ?
C5 H5 0.9300 . ?
C77 H77A 0.9600 . ?
C77 H77B 0.9600 . ?
C77 H77C 0.9600 . ?
C23 H23 0.9300 . ?
C23 C22 1.365(6) . ?
C16 H16A 0.9700 . ?
C16 H16B 0.9700 . ?
C22 H22 0.9300 . ?
C40 H40A 0.9600 . ?
C40 H40B 0.9600 . ?
C40 H40C 0.9600 . ?
C10 H10 0.9800 . ?
C10 C11 1.543(5) . ?
C10 C12 1.530(6) . ?
C74 H74A 0.9600 . ?
C74 H74B 0.9600 . ?
C74 H74C 0.9600 . ?
C82 H82A 0.9600 . ?
C82 H82B 0.9600 . ?
C82 H82C 0.9600 . ?
C29 H29A 0.9600 . ?
C29 H29B 0.9600 . ?
C29 H29C 0.9600 . ?
C30 H30A 0.9600 . ?
C30 H30B 0.9600 . ?
C30 H30C 0.9600 . ?
C88 H88A 0.9600 . ?
C88 H88B 0.9600 . ?
C88 H88C 0.9600 . ?
C27 H27A 0.9600 . ?
C27 H27B 0.9600 . ?
C27 H27C 0.9600 . ?
C32 H32 0.9800 . ?
C32 C33 1.499(6) . ?
C32 C34 1.503(6) . ?
C57 H57A 0.9600 . ?
C57 H57B 0.9600 . ?
C57 H57C 0.9600 . ?
C56 H56A 0.9600 . ?
C56 H56B 0.9600 . ?
C56 H56C 0.9600 . ?
C81 H81A 0.9600 . ?
C81 H81B 0.9600 . ?
C81 H81C 0.9600 . ?
C11 H11A 0.9600 . ?
C11 H11B 0.9600 . ?
C11 H11C 0.9600 . ?
C33 H33A 0.9600 . ?
C33 H33B 0.9600 . ?
C33 H33C 0.9600 . ?
C95 H95A 0.9600 . ?
C95 H95B 0.9600 . ?
C95 H95C 0.9600 . ?
C41 H41A 0.9600 . ?
C41 H41B 0.9600 . ?
C41 H41C 0.9600 . ?
C84 H84A 0.9600 . ?
C84 H84B 0.9600 . ?
C84 H84C 0.9600 . ?
C75 H75A 0.9600 . ?
C75 H75B 0.9600 . ?
C75 H75C 0.9600 . ?
C12 H12A 0.9600 . ?
C12 H12B 0.9600 . ?
C12 H12C 0.9600 . ?
C89 H89A 0.9600 . ?
C89 H89B 0.9600 . ?
C89 H89C 0.9600 . ?
C34 H34A 0.9600 . ?
C34 H34B 0.9600 . ?
C34 H34C 0.9600 . ?
C32A H32A 0.9800 . ?
C32A C34A 1.502(7) . ?
C32A C33A 1.504(7) . ?
C34A H34D 0.9600 . ?
C34A H34E 0.9600 . ?
C34A H34F 0.9600 . ?
C33A H33D 0.9600 . ?
C33A H33E 0.9600 . ?
C33A H33F 0.9600 . ?

loop_
_geom_torsion_atom_site_label_1
_geom_torsion_atom_site_label_2
_geom_torsion_atom_site_label_3
_geom_torsion_atom_site_label_4
_geom_torsion
_geom_torsion_site_symmetry_1
_geom_torsion_site_symmetry_2
_geom_torsion_site_symmetry_3
_geom_torsion_site_symmetry_4
_geom_torsion_publ_flag
Al2 N8 C67 C72 -103.2(3) . . . . ?
Al2 N8 C67 C68 78.9(3) . . . . ?
Al2 N7 C49 C54 80.4(3) . . . . ?
Al2 N7 C49 C50 -100.4(3) . . . . ?
Al2 N11 C90 Au2 -178.43(16) . . . . ?
Al2 N11 C90 N12 1.4(2) . . . . ?
Al2 N11 C91 C93 40.2(5) . . . . ?
Al2 N11 C91 C92 -84.7(4) . . . . ?
Al2 N12 C90 Au2 178.42(16) . . . . ?
Al2 N12 C90 N11 -1.4(2) . . . . ?
Al2 N12 C94 C96 -102.9(4) . . . . ?
Al2 N12 C94 C95 126.6(4) . . . . ?
Si3 N7 C49 C54 -85.9(3) . . . . ?
Si3 N7 C49 C50 93.3(3) . . . . ?
Si3 C63 C64 Si4 -74.6(3) . . . . ?
Si1 N1 C1 C2 -87.2(3) . . . . ?
Si1 N1 C1 C6 91.0(3) . . . . ?
Si1 C15 C16 Si2 -73.2(3) . . . . ?
Al1 N1 C1 C2 80.2(3) . . . . ?
Al1 N1 C1 C6 -101.5(3) . . . . ?
Al1 N2 C19 C20 81.4(3) . . . . ?
Al1 N2 C19 C24 -100.0(3) . . . . ?
Al1 N6 C42 Au1 179.40(18) . . . . ?
Al1 N6 C42 N5 -1.3(2) . . . . ?
Al1 N6 C46 C48 130.5(3) . . . . ?
Al1 N6 C46 C47 -100.8(4) . . . . ?
Al1 N5 C42 Au1 -179.35(15) . . . . ?
Al1 N5 C42 N6 1.3(2) . . . . ?
Al1 N5 C43 C44 -87.3(4) . . . . ?
Al1 N5 C43 C45 37.1(5) . . . . ?
Si4 N8 C67 C72 93.7(3) . . . . ?
Si4 N8 C67 C68 -84.2(3) . . . . ?
Si2 N2 C19 C20 -83.2(3) . . . . ?
Si2 N2 C19 C24 95.4(3) . . . . ?
N8 Al2 N7 Si3 -43.64(16) . . . . ?
N8 Al2 N7 C49 150.77(18) . . . . ?
N8 Al2 N12 C90 107.35(17) . . . . ?
N8 Al2 N12 C94 -83.6(4) . . . . ?
N8 Si4 C64 C63 19.2(3) . . . . ?
N8 C67 C72 C76 3.4(4) . . . . ?
N8 C67 C72 C71 -176.1(2) . . . . ?
N8 C67 C68 C69 176.1(3) . . . . ?
N8 C67 C68 C73 -3.6(4) . . . . ?
N7 Al2 N8 Si4 -46.59(16) . . . . ?
N7 Al2 N8 C67 150.81(19) . . . . ?
N7 Al2 N12 C90 -118.41(16) . . . . ?
N7 Al2 N12 C94 50.6(4) . . . . ?
N7 Si3 C63 C64 20.7(3) . . . . ?
N7 C49 C54 C58 -1.7(4) . . . . ?
N7 C49 C54 C53 177.9(3) . . . . ?
N7 C49 C50 C55 1.8(5) . . . . ?
N7 C49 C50 C51 -177.8(3) . . . . ?
N11 Al2 N8 Si4 169.85(12) . . . . ?
N11 Al2 N8 C67 7.2(2) . . . . ?
N11 Al2 N7 Si3 95.84(15) . . . . ?
N11 Al2 N7 C49 -69.8(2) . . . . ?
N11 Al2 N12 C90 1.00(15) . . . . ?
N11 Al2 N12 C94 170.0(4) . . . . ?
N1 Al1 N2 Si2 -47.30(17) . . . . ?
N1 Al1 N2 C19 148.7(2) . . . . ?
N1 C1 C6 C5 -176.0(3) . . . . ?
N1 C1 C6 C10 4.5(4) . . . . ?
N12 Al2 N8 Si4 87.85(16) . . . . ?
N12 Al2 N8 C67 -74.8(2) . . . . ?
N12 Al2 N7 Si3 175.47(12) . . . . ?
N12 Al2 N7 C49 9.9(2) . . . . ?
N10 C85 C83 N9 0.4(4) . . . . ?
N10 C85 C83 C84 -177.5(4) . . . . ?
N2 Al1 N1 Si1 -42.38(17) . . . . ?
N2 Al1 N1 C1 151.11(19) . . . . ?
N2 Si2 C16 C15 18.5(3) . . . . ?
N2 C19 C24 C28 1.3(5) . . . . ?
N2 C19 C24 C23 -177.9(3) . . . . ?
N6 Al1 N1 Si1 176.09(13) . . . . ?
N6 Al1 N1 C1 9.6(2) . . . . ?
N6 Al1 N2 Si2 88.69(17) . . . . ?
N6 Al1 N2 C19 -75.3(2) . . . . ?
N5 Al1 N1 Si1 96.39(16) . . . . ?
N5 Al1 N1 C1 -70.1(2) . . . . ?
N5 Al1 N2 Si2 169.38(13) . . . . ?
N5 Al1 N2 C19 5.4(2) . . . . ?
N3 C35 C37 N4 0.1(3) . . . . ?
N3 C35 C37 C38 -179.6(3) . . . . ?
C42 N6 C46 C48 -62.8(4) . . . . ?
C42 N6 C46 C47 65.9(4) . . . . ?
C42 N5 C43 C44 87.5(3) . . . . ?
C42 N5 C43 C45 -148.1(3) . . . . ?
C67 C72 C76 C78 -104.8(3) . . . . ?
C67 C72 C76 C77 132.0(3) . . . . ?
C67 C72 C71 C70 -0.9(5) . . . . ?
C67 C68 C69 C70 0.9(5) . . . . ?
C67 C68 C73 C74 -122.1(3) . . . . ?
C67 C68 C73 C75 115.4(3) . . . . ?
C90 N11 C91 C93 -144.9(3) . . . . ?
C90 N11 C91 C92 90.2(3) . . . . ?
C90 N12 C94 C96 63.8(4) . . . . ?
C90 N12 C94 C95 -66.7(4) . . . . ?
C49 C54 C58 C59 -124.0(3) . . . . ?
C49 C54 C58 C60 112.5(3) . . . . ?
C49 C54 C53 C52 0.3(5) . . . . ?
C49 C50 C55 C57 -105.5(4) . . . . ?
C49 C50 C55 C56 131.2(4) . . . . ?
C49 C50 C51 C52 -0.5(6) . . . . ?
C79 N10 C85 C83 0.6(4) . . . . ?
C79 N10 C85 C86 177.5(3) . . . . ?
C79 N10 C87 C88 -130.7(3) . . . . ?
C79 N10 C87 C89 102.0(4) . . . . ?
C79 N9 C83 C85 -1.3(4) . . . . ?
C79 N9 C83 C84 176.8(3) . . . . ?
C79 N9 C80 C82 63.5(5) . . . . ?
C79 N9 C80 C81 -62.5(5) . . . . ?
C54 C49 C50 C55 -178.9(3) . . . . ?
C54 C49 C50 C51 1.5(5) . . . . ?
C54 C53 C52 C51 0.8(6) . . . . ?
C31 N4 C37 C35 -0.3(4) . . . . ?
C31 N4 C37 C38 179.5(3) . . . . ?
C31 N4 C39 C40 -58.1(4) . . . . ?
C31 N4 C39 C41 67.8(4) . . . . ?
C31 N3 C35 C37 0.1(4) . . . . ?
C31 N3 C35 C36 177.3(3) . . . . ?
C31 N3 C32 C33 104.9(7) . . . . ?
C31 N3 C32 C34 -129.7(5) . . . . ?
C31 N3 C32A C34A 56.9(11) . . . . ?
C31 N3 C32A C33A -70.5(11) . . . . ?
C58 C54 C53 C52 179.8(3) . . . . ?
C35 N3 C31 Au1 176.7(2) . . . . ?
C35 N3 C31 N4 -0.2(3) . . . . ?
C35 N3 C32 C33 -79.4(8) . . . . ?
C35 N3 C32 C34 46.0(8) . . . . ?
C35 N3 C32A C34A -112.6(10) . . . . ?
C35 N3 C32A C33A 120.0(8) . . . . ?
C91 N11 C90 Au2 4.2(3) . . . . ?
C91 N11 C90 N12 -176.0(2) . . . . ?
C2 C1 C6 C5 2.3(4) . . . . ?
C2 C1 C6 C10 -177.2(3) . . . . ?
C2 C3 C4 C5 0.9(6) . . . . ?
C1 C2 C7 C9 114.4(3) . . . . ?
C1 C2 C7 C8 -121.8(3) . . . . ?
C1 C2 C3 C4 -0.1(5) . . . . ?
C1 C6 C5 C4 -1.5(5) . . . . ?
C1 C6 C10 C11 127.8(3) . . . . ?
C1 C6 C10 C12 -108.2(4) . . . . ?
C72 C67 C68 C69 -1.9(4) . . . . ?
C72 C67 C68 C73 178.4(3) . . . . ?
C72 C71 C70 C69 -0.2(5) . . . . ?
C37 N4 C31 Au1 -176.5(2) . . . . ?
C37 N4 C31 N3 0.3(4) . . . . ?
C37 N4 C39 C40 129.2(3) . . . . ?
C37 N4 C39 C41 -104.8(4) . . . . ?
C20 C19 C24 C28 179.9(3) . . . . ?
C20 C19 C24 C23 0.7(5) . . . . ?
C20 C21 C22 C23 -0.2(7) . . . . ?
C19 C20 C25 C26 -122.3(3) . . . . ?
C19 C20 C25 C27 115.2(4) . . . . ?
C19 C20 C21 C22 1.5(6) . . . . ?
C19 C24 C28 C29 136.6(3) . . . . ?
C19 C24 C28 C30 -101.0(4) . . . . ?
C19 C24 C23 C22 0.7(6) . . . . ?
C50 C49 C54 C58 179.1(3) . . . . ?
C50 C49 C54 C53 -1.4(4) . . . . ?
C50 C51 C52 C53 -0.7(7) . . . . ?
C61 Si3 N7 Al2 -58.37(19) . . . . ?
C61 Si3 N7 C49 107.6(2) . . . . ?
C61 Si3 C63 C64 145.7(2) . . . . ?
C63 Si3 N7 Al2 62.07(17) . . . . ?
C63 Si3 N7 C49 -131.92(19) . . . . ?
C85 N10 C79 Au2 174.3(2) . . . . ?
C85 N10 C79 N9 -1.3(4) . . . . ?
C85 N10 C87 C88 54.8(5) . . . . ?
C85 N10 C87 C89 -72.4(4) . . . . ?
C76 C72 C71 C70 179.6(3) . . . . ?
C53 C54 C58 C59 56.4(4) . . . . ?
C53 C54 C58 C60 -67.1(4) . . . . ?
C68 C67 C72 C76 -178.6(3) . . . . ?
C68 C67 C72 C71 1.9(4) . . . . ?
C68 C69 C70 C71 0.2(5) . . . . ?
C43 N5 C42 Au1 3.4(3) . . . . ?
C43 N5 C42 N6 -176.0(2) . . . . ?
C25 C20 C19 N2 -4.0(5) . . . . ?
C25 C20 C19 C24 177.4(3) . . . . ?
C25 C20 C21 C22 -177.6(4) . . . . ?
C7 C2 C1 N1 -3.1(4) . . . . ?
C7 C2 C1 C6 178.6(3) . . . . ?
C7 C2 C3 C4 179.8(3) . . . . ?
C24 C23 C22 C21 -0.9(7) . . . . ?
C46 N6 C42 Au1 7.2(4) . . . . ?
C46 N6 C42 N5 -173.5(2) . . . . ?
C13 Si1 N1 Al1 -59.45(19) . . . . ?
C13 Si1 N1 C1 107.7(2) . . . . ?
C71 C72 C76 C78 74.6(4) . . . . ?
C71 C72 C76 C77 -48.6(4) . . . . ?
C62 Si3 N7 Al2 -175.25(15) . . . . ?
C62 Si3 N7 C49 -9.2(2) . . . . ?
C62 Si3 C63 C64 -102.5(2) . . . . ?
C64 Si4 N8 Al2 64.37(17) . . . . ?
C64 Si4 N8 C67 -131.99(19) . . . . ?
C94 N12 C90 Au2 6.2(4) . . . . ?
C94 N12 C90 N11 -173.6(2) . . . . ?
C39 N4 C31 Au1 10.1(5) . . . . ?
C39 N4 C31 N3 -173.1(3) . . . . ?
C39 N4 C37 C35 173.4(3) . . . . ?
C39 N4 C37 C38 -6.8(5) . . . . ?
C14 Si1 N1 Al1 -175.86(17) . . . . ?
C14 Si1 N1 C1 -8.8(2) . . . . ?
C87 N10 C79 Au2 -1.0(4) . . . . ?
C87 N10 C79 N9 -176.6(3) . . . . ?
C87 N10 C85 C83 175.5(3) . . . . ?
C87 N10 C85 C86 -7.6(5) . . . . ?
C83 N9 C79 Au2 -173.8(2) . . . . ?
C83 N9 C79 N10 1.6(4) . . . . ?
C83 N9 C80 C82 -112.2(4) . . . . ?
C83 N9 C80 C81 121.7(4) . . . . ?
C3 C2 C1 N1 176.8(3) . . . . ?
C3 C2 C1 C6 -1.5(4) . . . . ?
C3 C2 C7 C9 -65.6(4) . . . . ?
C3 C2 C7 C8 58.3(4) . . . . ?
C3 C4 C5 C6 -0.1(6) . . . . ?
C55 C50 C51 C52 179.9(4) . . . . ?
C15 Si1 N1 Al1 60.44(18) . . . . ?
C15 Si1 N1 C1 -132.5(2) . . . . ?
C69 C68 C73 C74 58.2(4) . . . . ?
C69 C68 C73 C75 -64.3(4) . . . . ?
C17 Si2 N2 Al1 -173.43(17) . . . . ?
C17 Si2 N2 C19 -8.5(3) . . . . ?
C17 Si2 C16 C15 -104.6(3) . . . . ?
C28 C24 C23 C22 -178.6(4) . . . . ?
C36 C35 C37 N4 -177.0(3) . . . . ?
C36 C35 C37 C38 3.3(6) . . . . ?
C73 C68 C69 C70 -179.4(3) . . . . ?
C21 C20 C19 N2 176.9(3) . . . . ?
C21 C20 C19 C24 -1.7(5) . . . . ?
C21 C20 C25 C26 56.9(4) . . . . ?
C21 C20 C25 C27 -65.7(4) . . . . ?
C51 C50 C55 C57 74.1(4) . . . . ?
C51 C50 C55 C56 -49.2(5) . . . . ?
C65 Si4 N8 Al2 -173.40(17) . . . . ?
C65 Si4 N8 C67 -9.8(2) . . . . ?
C65 Si4 C64 C63 -104.5(3) . . . . ?
C66 Si4 N8 Al2 -56.50(19) . . . . ?
C66 Si4 N8 C67 107.1(2) . . . . ?
C66 Si4 C64 C63 142.9(2) . . . . ?
C86 C85 C83 N9 -176.4(3) . . . . ?
C86 C85 C83 C84 5.7(6) . . . . ?
C18 Si2 N2 Al1 -56.3(2) . . . . ?
C18 Si2 N2 C19 108.7(2) . . . . ?
C18 Si2 C16 C15 142.1(3) . . . . ?
C80 N9 C79 Au2 9.9(5) . . . . ?
C80 N9 C79 N10 -174.7(3) . . . . ?
C80 N9 C83 C85 175.1(3) . . . . ?
C80 N9 C83 C84 -6.8(5) . . . . ?
C5 C6 C10 C11 -51.7(4) . . . . ?
C5 C6 C10 C12 72.3(4) . . . . ?
C23 C24 C28 C29 -44.2(5) . . . . ?
C23 C24 C28 C30 78.3(4) . . . . ?
C16 Si2 N2 Al1 64.38(19) . . . . ?
C16 Si2 N2 C19 -130.7(2) . . . . ?
C10 C6 C5 C4 178.0(4) . . . . ?
C32 N3 C31 Au1 -6.8(5) . . . . ?
C32 N3 C31 N4 176.4(4) . . . . ?
C32 N3 C35 C37 -175.8(5) . . . . ?
C32 N3 C35 C36 1.5(6) . . . . ?
C32 N3 C32A C34A 98(3) . . . . ?
C32 N3 C32A C33A -29.6(15) . . . . ?
C32A N3 C31 Au1 6.7(7) . . . . ?
C32A N3 C31 N4 -170.2(5) . . . . ?
C32A N3 C35 C37 171.8(5) . . . . ?
C32A N3 C35 C36 -10.9(6) . . . . ?
C32A N3 C32 C33 -42(2) . . . . ?
C32A N3 C32 C34 83(2) . . . . ?

loop_
_smtbx_masks_void_nr
_smtbx_masks_void_average_x
_smtbx_masks_void_average_y
_smtbx_masks_void_average_z
_smtbx_masks_void_volume
_smtbx_masks_void_count_electrons
_smtbx_masks_void_content
1 -0.026 -0.113 0.205 762.2 162.9 ?
2 -0.008 0.113 0.795 762.2 165.8 ?
3 0.088 0.387 0.295 762.2 167.6 ?
4 -0.412 0.613 0.705 762.2 161.1 ?
